data_1506035
loop_
_publ_author_name
'Aaker\"oy, Christer B'
'Schultheiss, Nate'
'Desper, John'

_publ_section_title
;
 C-pentyltetra(3-pyridyl)cavitand: a versatile building block for the
 directed assembly of hydrogen-bonded heterodimeric capsules.
;
_journal_issue 12
_journal_name_full 'Organic letters'
_journal_page_first 2607
_journal_page_last 2610
_journal_paper_doi 10.1021/ol060922s
_journal_volume 8
_journal_year 2006
_chemical_formula_moiety
;
(C72 H76 N4 O8)2 (C H4 O)7
;
_chemical_formula_sum 'C75.5 H90 N4 O11.5'
_chemical_formula_weight 1237.51
_chemical_name_systematic
;
NS 14 pentyl calixarene (+ octanedioic acid)
;
_space_group_IT_number 14
_symmetry_cell_setting monoclinic
_symmetry_space_group_name_Hall '-P 2yn'
_symmetry_space_group_name_H-M 'P 1 21/n 1'
_atom_sites_solution_hydrogens geom
_atom_sites_solution_primary direct
_atom_sites_solution_secondary difmap
_audit_creation_method SHELXL-97
_cell_angle_alpha 90.00
_cell_angle_beta 94.302(4)
_cell_angle_gamma 90.00
_cell_formula_units_Z 8
_cell_length_a 23.3560(16)
_cell_length_b 22.1519(16)
_cell_length_c 25.5165(16)
_cell_measurement_reflns_used 3644
_cell_measurement_temperature 153(2)
_cell_measurement_theta_max 24.00
_cell_measurement_theta_min 2.20
_cell_volume 13164.5(16)
_computing_cell_refinement 'Bruker XSCANS'
_computing_data_collection 'Bruker XSCANS'
_computing_data_reduction 'Bruker SHELXTL'
_computing_molecular_graphics 'Bruker SHELXTL'
_computing_publication_material 'Bruker SHELXTL'
_computing_structure_refinement 'SHELXL-97 (Sheldrick, 1997)'
_computing_structure_solution 'SHELXS-97 (Sheldrick, 1990)'
_diffrn_ambient_temperature 153(2)
_diffrn_measured_fraction_theta_full 0.899
_diffrn_measured_fraction_theta_max 0.899
_diffrn_measurement_device_type 'CCD area detector'
_diffrn_measurement_method 'phi and omega scans'
_diffrn_radiation_monochromator graphite
_diffrn_radiation_source 'fine-focus sealed tube'
_diffrn_radiation_type MoK\a
_diffrn_radiation_wavelength 0.71073
_diffrn_reflns_av_R_equivalents 0.1700
_diffrn_reflns_av_sigmaI/netI 0.2689
_diffrn_reflns_limit_h_max 14
_diffrn_reflns_limit_h_min -26
_diffrn_reflns_limit_k_max 27
_diffrn_reflns_limit_k_min -27
_diffrn_reflns_limit_l_max 31
_diffrn_reflns_limit_l_min -28
_diffrn_reflns_number 59710
_diffrn_reflns_theta_full 26.48
_diffrn_reflns_theta_max 26.48
_diffrn_reflns_theta_min 1.23
_exptl_absorpt_coefficient_mu 0.084
_exptl_absorpt_correction_type none
_exptl_crystal_colour colorless
_exptl_crystal_density_diffrn 1.249
_exptl_crystal_density_method 'not measured'
_exptl_crystal_description plate
_exptl_crystal_F_000 5304
_exptl_crystal_size_max 0.45
_exptl_crystal_size_mid 0.25
_exptl_crystal_size_min 0.10
_refine_diff_density_max 0.605
_refine_diff_density_min -0.528
_refine_diff_density_rms 0.077
_refine_ls_extinction_method none
_refine_ls_goodness_of_fit_ref 0.957
_refine_ls_hydrogen_treatment constr
_refine_ls_matrix_type full
_refine_ls_number_parameters 1638
_refine_ls_number_reflns 24481
_refine_ls_number_restraints 254
_refine_ls_restrained_S_all 0.969
_refine_ls_R_factor_all 0.2531
_refine_ls_R_factor_gt 0.0929
_refine_ls_shift/su_max 0.001
_refine_ls_shift/su_mean 0.000
_refine_ls_structure_factor_coef Fsqd
_refine_ls_weighting_details 'calc w=1/[\s^2^(Fo^2^)+(0.1000P)^2^+0.0000P] where P=(Fo^2^+2Fc^2^)/3'
_refine_ls_weighting_scheme calc
_refine_ls_wR_factor_gt 0.2051
_refine_ls_wR_factor_ref 0.2680
_reflns_number_gt 8691
_reflns_number_total 24481
_reflns_threshold_expression >2sigma(I)
_cod_data_source_file ol060922ssi20060416_122601.cif
_cod_data_source_block 2b
_cod_depositor_comments
;
The following automatic conversions were performed:

'_symmetry_cell_setting' value 'Monoclinic' changed to 'monoclinic'
according to /home/saulius/struct/CIF-dictionaries/cif_core.dic
dictionary named 'cif_core.dic' version 2.4.1 from 2010-06-29.

Automatic conversion script
Id: cif_fix_values 1715 2011-07-08 13:25:40Z adriana 
;
_cod_original_cell_volume 13164.5(15)
_cod_original_sg_symbol_H-M P2(1)/n
_cod_database_code 1506035

loop_
_symmetry_equiv_pos_as_xyz
'x, y, z'
'-x+1/2, y+1/2, -z+1/2'
'-x, -y, -z'
'x-1/2, -y-1/2, z-1/2'

loop_
_atom_site_label
_atom_site_type_symbol
_atom_site_fract_x
_atom_site_fract_y
_atom_site_fract_z
_atom_site_U_iso_or_equiv
_atom_site_adp_type
_atom_site_occupancy
_atom_site_symmetry_multiplicity
_atom_site_calc_flag
_atom_site_refinement_flags
_atom_site_disorder_assembly
_atom_site_disorder_group
C1S C 0.9716(3) 0.2510(3) -0.0083(3) 0.063(2) Uani 1 1 d . . .
H1A H 1.0006 0.2342 0.0173 0.094 Uiso 1 1 calc R . .
H1B H 0.9817 0.2412 -0.0439 0.094 Uiso 1 1 calc R . .
H1C H 0.9340 0.2337 -0.0026 0.094 Uiso 1 1 calc R . .
O1S O 0.9694(2) 0.3137(2) -0.00238(17) 0.0751(17) Uani 1 1 d . . .
H1 H 0.9709 0.3223 0.0297 0.090 Uiso 1 1 calc R . .
C2S C 0.8170(3) 0.3404(3) 0.0378(3) 0.073(2) Uani 1 1 d . . .
H2A H 0.7877 0.3453 0.0085 0.110 Uiso 1 1 calc R . .
H2B H 0.8035 0.3111 0.0629 0.110 Uiso 1 1 calc R . .
H2C H 0.8527 0.3258 0.0243 0.110 Uiso 1 1 calc R . .
O2S O 0.8270(2) 0.3960(2) 0.06290(17) 0.0630(14) Uani 1 1 d . . .
H2 H 0.7987 0.4050 0.0798 0.076 Uiso 1 1 calc R . .
C3S C 0.7633(3) 0.4272(3) 0.1755(2) 0.0467(18) Uani 1 1 d . . .
H3A H 0.7524 0.3845 0.1765 0.070 Uiso 1 1 calc R . .
H3B H 0.7413 0.4501 0.2000 0.070 Uiso 1 1 calc R . .
H3C H 0.8044 0.4312 0.1857 0.070 Uiso 1 1 calc R . .
O3S O 0.7516(2) 0.4496(2) 0.1247(2) 0.097(2) Uani 1 1 d . . .
H3 H 0.7170 0.4430 0.1149 0.116 Uiso 1 1 calc R . .
C4S C 0.4703(4) 0.7347(4) -0.0148(3) 0.094(3) Uani 1 1 d . . .
H4A H 0.4876 0.7575 0.0153 0.140 Uiso 1 1 calc R . .
H4B H 0.4435 0.7607 -0.0358 0.140 Uiso 1 1 calc R . .
H4C H 0.5005 0.7207 -0.0365 0.140 Uiso 1 1 calc R . .
O4S O 0.4407(3) 0.6849(2) 0.0034(2) 0.102(2) Uani 1 1 d . . .
H4 H 0.4630 0.6551 0.0064 0.123 Uiso 1 1 calc R . .
C5S C 0.2659(3) 0.6030(3) 0.1776(3) 0.063(2) Uani 1 1 d . . .
H5A H 0.2939 0.5707 0.1739 0.095 Uiso 1 1 calc R . .
H5B H 0.2286 0.5854 0.1841 0.095 Uiso 1 1 calc R . .
H5C H 0.2789 0.6291 0.2071 0.095 Uiso 1 1 calc R . .
O5S O 0.2605(3) 0.6367(3) 0.1320(3) 0.132(3) Uani 1 1 d . . .
H5 H 0.2407 0.6175 0.1087 0.158 Uiso 1 1 calc R . .
C6S C 0.7644(3) 0.5685(4) 0.0015(3) 0.081(3) Uani 1 1 d . . .
H6A H 0.7739 0.5354 0.0261 0.121 Uiso 1 1 calc R . .
H6B H 0.7515 0.6036 0.0208 0.121 Uiso 1 1 calc R . .
H6C H 0.7985 0.5793 -0.0166 0.121 Uiso 1 1 calc R . .
O6S O 0.7203(3) 0.5499(3) -0.0357(2) 0.114(2) Uani 1 1 d . . .
H6 H 0.7053 0.5803 -0.0508 0.137 Uiso 1 1 calc R . .
C7A C 0.6765(7) 0.4000(7) -0.0177(6) 0.104(3) Uiso 0.628(8) 1 d PD A 1
H7A H 0.6418 0.4250 -0.0195 0.156 Uiso 0.628(8) 1 calc PR A 1
H7B H 0.6937 0.3994 0.0185 0.156 Uiso 0.628(8) 1 calc PR A 1
H7C H 0.6663 0.3587 -0.0287 0.156 Uiso 0.628(8) 1 calc PR A 1
O7A O 0.7166(4) 0.4244(4) -0.0516(4) 0.104(3) Uiso 0.628(8) 1 d PD A 1
H7D H 0.7011 0.4527 -0.0694 0.125 Uiso 0.628(8) 1 calc PR A 1
C7B C 0.6790(11) 0.3441(9) -0.0547(9) 0.104(3) Uiso 0.372(8) 1 d PD A 2
H7E H 0.7197 0.3417 -0.0422 0.156 Uiso 0.372(8) 1 calc PR A 2
H7F H 0.6749 0.3367 -0.0927 0.156 Uiso 0.372(8) 1 calc PR A 2
H7G H 0.6573 0.3136 -0.0367 0.156 Uiso 0.372(8) 1 calc PR A 2
O7B O 0.6573(8) 0.4030(8) -0.0438(7) 0.104(3) Uiso 0.372(8) 1 d PD A 2
H7H H 0.6786 0.4294 -0.0559 0.125 Uiso 0.372(8) 1 calc PR A 2
C11_1 C 0.3399(2) 0.4329(2) 0.2306(2) 0.0226(13) Uani 1 1 d . . .
C12_1 C 0.3675(2) 0.4719(2) 0.2667(2) 0.0258(14) Uani 1 1 d . . .
O12_1 O 0.42686(16) 0.47678(14) 0.26606(13) 0.0269(9) Uani 1 1 d . . .
C13_1 C 0.3395(2) 0.5032(2) 0.3036(2) 0.0239(14) Uani 1 1 d . . .
C14_1 C 0.2809(2) 0.4942(2) 0.3044(2) 0.0242(13) Uani 1 1 d . . .
H14_1 H 0.2608 0.5143 0.3303 0.029 Uiso 1 1 calc R . .
C15_1 C 0.2507(2) 0.4567(2) 0.2684(2) 0.0230(13) Uani 1 1 d . . .
C16_1 C 0.2807(3) 0.4282(2) 0.2305(2) 0.0260(14) Uani 1 1 d . . .
O16_1 O 0.25207(15) 0.39218(14) 0.19304(13) 0.0263(9) Uani 1 1 d . . .
C21_1 C 0.1159(2) 0.5248(2) 0.1506(2) 0.0294(14) Uani 1 1 d . . .
C22_1 C 0.1438(2) 0.4824(2) 0.1832(2) 0.0290(15) Uani 1 1 d . . .
O22_1 O 0.16085(17) 0.42833(15) 0.16137(14) 0.0305(10) Uani 1 1 d . . .
C23_1 C 0.1549(2) 0.4929(2) 0.2365(2) 0.0245(14) Uani 1 1 d . . .
C24_1 C 0.1384(2) 0.5484(2) 0.2556(2) 0.0275(14) Uani 1 1 d . . .
H24_1 H 0.1465 0.5565 0.2920 0.033 Uiso 1 1 calc R . .
C25_1 C 0.1110(2) 0.5925(2) 0.2251(2) 0.0258(14) Uani 1 1 d . . .
C26_1 C 0.0993(2) 0.5795(2) 0.1719(2) 0.0317(15) Uani 1 1 d . . .
O26_1 O 0.06951(16) 0.61916(16) 0.13930(15) 0.0353(11) Uani 1 1 d . . .
C31_1 C 0.1887(2) 0.7656(2) 0.1744(2) 0.0260(14) Uani 1 1 d . . .
C32_1 C 0.1444(2) 0.7272(2) 0.1873(2) 0.0283(14) Uani 1 1 d . . .
O32_1 O 0.09815(16) 0.72019(15) 0.15014(15) 0.0343(10) Uani 1 1 d . . .
C33_1 C 0.1443(2) 0.6979(2) 0.2345(2) 0.0263(14) Uani 1 1 d . . .
C34_1 C 0.1903(2) 0.7084(2) 0.2712(2) 0.0283(14) Uani 1 1 d . . .
H34_1 H 0.1905 0.6892 0.3045 0.034 Uiso 1 1 calc R . .
C35_1 C 0.2358(2) 0.7457(2) 0.2612(2) 0.0230(13) Uani 1 1 d . . .
C36_1 C 0.2342(2) 0.7725(2) 0.2119(2) 0.0259(14) Uani 1 1 d . . .
O36_1 O 0.28044(16) 0.80767(15) 0.19870(14) 0.0270(9) Uani 1 1 d . . .
C41_1 C 0.4109(2) 0.6694(2) 0.2431(2) 0.0257(14) Uani 1 1 d . . .
C42_1 C 0.3691(2) 0.7123(2) 0.2517(2) 0.0238(13) Uani 1 1 d . . .
O42_1 O 0.37047(15) 0.76513(14) 0.22270(14) 0.0258(9) Uani 1 1 d . . .
C43_1 C 0.3304(2) 0.7052(2) 0.2897(2) 0.0214(13) Uani 1 1 d . . .
C44_1 C 0.3326(2) 0.6518(2) 0.3175(2) 0.0242(13) Uani 1 1 d . . .
H44_1 H 0.3048 0.6453 0.3422 0.029 Uiso 1 1 calc R . .
C45_1 C 0.3726(2) 0.6074(2) 0.3115(2) 0.0216(13) Uani 1 1 d . . .
C46_1 C 0.4122(2) 0.6174(2) 0.2750(2) 0.0229(13) Uani 1 1 d . . .
O46_1 O 0.45774(15) 0.57758(14) 0.26993(13) 0.0243(9) Uani 1 1 d . . .
C51_1 C 0.3719(2) 0.5475(2) 0.3403(2) 0.0246(14) Uani 1 1 d . . .
H51_1 H 0.4125 0.5330 0.3454 0.029 Uiso 1 1 calc R . .
C52_1 C 0.3484(2) 0.5501(2) 0.3945(2) 0.0256(14) Uani 1 1 d . . .
H52A_1 H 0.3100 0.5693 0.3913 0.031 Uiso 1 1 calc R . .
H52B_1 H 0.3438 0.5085 0.4076 0.031 Uiso 1 1 calc R . .
C53_1 C 0.3869(3) 0.5851(2) 0.4342(2) 0.0354(15) Uani 1 1 d . . .
H53A_1 H 0.4227 0.5620 0.4424 0.042 Uiso 1 1 calc R . .
H53B_1 H 0.3973 0.6241 0.4185 0.042 Uiso 1 1 calc R . .
C54_1 C 0.3586(3) 0.5971(3) 0.4846(2) 0.0381(16) Uani 1 1 d . . .
H54A_1 H 0.3858 0.6203 0.5085 0.046 Uiso 1 1 calc R . .
H54B_1 H 0.3246 0.6230 0.4763 0.046 Uiso 1 1 calc R . .
C55_1 C 0.3398(3) 0.5423(3) 0.5137(2) 0.0477(18) Uani 1 1 d . . .
H55A_1 H 0.3737 0.5171 0.5241 0.057 Uiso 1 1 calc R . .
H55B_1 H 0.3133 0.5180 0.4901 0.057 Uiso 1 1 calc R . .
C56_1 C 0.3098(3) 0.5593(3) 0.5625(2) 0.061(2) Uani 1 1 d . . .
H56A_1 H 0.2968 0.5225 0.5795 0.092 Uiso 1 1 calc R . .
H56B_1 H 0.2766 0.5850 0.5525 0.092 Uiso 1 1 calc R . .
H56C_1 H 0.3366 0.5812 0.5871 0.092 Uiso 1 1 calc R . .
C57_1 C 0.4472(2) 0.5264(2) 0.2382(2) 0.0292(14) Uani 1 1 d . . .
H57A_1 H 0.4832 0.5147 0.2226 0.035 Uiso 1 1 calc R . .
H57B_1 H 0.4185 0.5368 0.2090 0.035 Uiso 1 1 calc R . .
C61_1 C 0.1865(2) 0.4463(2) 0.2703(2) 0.0258(14) Uani 1 1 d . . .
H61_1 H 0.1778 0.4062 0.2536 0.031 Uiso 1 1 calc R . .
C62_1 C 0.1683(2) 0.4429(2) 0.3260(2) 0.0281(14) Uani 1 1 d . . .
H62A_1 H 0.1940 0.4144 0.3463 0.034 Uiso 1 1 calc R . .
H62B_1 H 0.1733 0.4832 0.3425 0.034 Uiso 1 1 calc R . .
C63_1 C 0.1070(2) 0.4228(2) 0.3292(2) 0.0327(15) Uani 1 1 d . . .
H63A_1 H 0.1017 0.3826 0.3126 0.039 Uiso 1 1 calc R . .
H63B_1 H 0.0811 0.4515 0.3093 0.039 Uiso 1 1 calc R . .
C64_1 C 0.0905(3) 0.4194(3) 0.3856(2) 0.0481(18) Uani 1 1 d . . .
H64A_1 H 0.1176 0.3919 0.4053 0.058 Uiso 1 1 calc R . .
H64B_1 H 0.0955 0.4600 0.4015 0.058 Uiso 1 1 calc R . .
C65_1 C 0.0308(3) 0.3986(3) 0.3928(3) 0.058(2) Uani 1 1 d . . .
H65A_1 H 0.0221 0.4061 0.4296 0.070 Uiso 1 1 calc R . .
H65B_1 H 0.0035 0.4225 0.3696 0.070 Uiso 1 1 calc R . .
C66_1 C 0.0224(3) 0.3342(3) 0.3808(3) 0.074(2) Uani 1 1 d . . .
H66A_1 H -0.0154 0.3215 0.3911 0.111 Uiso 1 1 calc R . .
H66B_1 H 0.0523 0.3105 0.4003 0.111 Uiso 1 1 calc R . .
H66C_1 H 0.0245 0.3276 0.3430 0.111 Uiso 1 1 calc R . .
C67_1 C 0.2187(3) 0.4225(2) 0.1526(2) 0.0335(15) Uani 1 1 d . . .
H67A_1 H 0.2351 0.4632 0.1482 0.040 Uiso 1 1 calc R . .
H67B_1 H 0.2219 0.4003 0.1193 0.040 Uiso 1 1 calc R . .
C71_1 C 0.0968(2) 0.6540(2) 0.2459(2) 0.0289(15) Uani 1 1 d . . .
H71_1 H 0.0609 0.6680 0.2257 0.035 Uiso 1 1 calc R . .
C72_1 C 0.0849(2) 0.6534(2) 0.3040(2) 0.0311(15) Uani 1 1 d . . .
H72A_1 H 0.1186 0.6356 0.3242 0.037 Uiso 1 1 calc R . .
H72B_1 H 0.0814 0.6957 0.3159 0.037 Uiso 1 1 calc R . .
C73_1 C 0.0325(3) 0.6197(3) 0.3176(3) 0.0464(18) Uani 1 1 d . . .
H73A_1 H 0.0355 0.5771 0.3064 0.056 Uiso 1 1 calc R . .
H73B_1 H -0.0018 0.6375 0.2983 0.056 Uiso 1 1 calc R . .
C74_1 C 0.0251(3) 0.6219(3) 0.3769(3) 0.057(2) Uani 1 1 d . . .
H74A_1 H 0.0607 0.6067 0.3958 0.068 Uiso 1 1 calc R . .
H74B_1 H 0.0205 0.6646 0.3873 0.068 Uiso 1 1 calc R . .
C75_1 C -0.0225(4) 0.5882(4) 0.3943(3) 0.079(3) Uani 1 1 d . . .
H75A_1 H -0.0194 0.5460 0.3821 0.094 Uiso 1 1 calc R . .
H75B_1 H -0.0585 0.6052 0.3774 0.094 Uiso 1 1 calc R . .
C76_1 C -0.0267(4) 0.5878(3) 0.4531(3) 0.082(3) Uani 1 1 d . . .
H76A_1 H -0.0632 0.5694 0.4612 0.123 Uiso 1 1 calc R . .
H76B_1 H -0.0249 0.6293 0.4664 0.123 Uiso 1 1 calc R . .
H76C_1 H 0.0052 0.5644 0.4699 0.123 Uiso 1 1 calc R . .
C77_1 C 0.0998(3) 0.6675(2) 0.1192(2) 0.0383(16) Uani 1 1 d . . .
H77A_1 H 0.0833 0.6767 0.0832 0.046 Uiso 1 1 calc R . .
H77B_1 H 0.1403 0.6554 0.1169 0.046 Uiso 1 1 calc R . .
C81_1 C 0.2871(2) 0.7543(2) 0.2994(2) 0.0244(13) Uani 1 1 d . . .
H81_1 H 0.3050 0.7938 0.2910 0.029 Uiso 1 1 calc R . .
C82_1 C 0.2715(2) 0.7576(2) 0.3565(2) 0.0288(14) Uani 1 1 d . . .
H82A_1 H 0.2425 0.7898 0.3596 0.035 Uiso 1 1 calc R . .
H82B_1 H 0.2536 0.7189 0.3658 0.035 Uiso 1 1 calc R . .
C83_1 C 0.3224(2) 0.7700(2) 0.3954(2) 0.0327(15) Uani 1 1 d . . .
H83A_1 H 0.3369 0.8112 0.3892 0.039 Uiso 1 1 calc R . .
H83B_1 H 0.3535 0.7412 0.3890 0.039 Uiso 1 1 calc R . .
C84_1 C 0.3084(3) 0.7649(3) 0.4525(2) 0.0411(17) Uani 1 1 d . . .
H84A_1 H 0.2862 0.7274 0.4570 0.049 Uiso 1 1 calc R . .
H84B_1 H 0.2839 0.7994 0.4612 0.049 Uiso 1 1 calc R . .
C85_1 C 0.3626(3) 0.7639(3) 0.4911(2) 0.054(2) Uani 1 1 d . . .
H85A_1 H 0.3899 0.7336 0.4792 0.065 Uiso 1 1 calc R . .
H85B_1 H 0.3815 0.8039 0.4909 0.065 Uiso 1 1 calc R . .
C86_1 C 0.3481(3) 0.7490(3) 0.5464(3) 0.070(2) Uani 1 1 d . . .
H86A_1 H 0.3835 0.7395 0.5680 0.105 Uiso 1 1 calc R . .
H86B_1 H 0.3223 0.7141 0.5456 0.105 Uiso 1 1 calc R . .
H86C_1 H 0.3293 0.7838 0.5615 0.105 Uiso 1 1 calc R . .
C87_1 C 0.3267(2) 0.7736(2) 0.1820(2) 0.0266(14) Uani 1 1 d . . .
H87A_1 H 0.3430 0.7946 0.1522 0.032 Uiso 1 1 calc R . .
H87B_1 H 0.3124 0.7338 0.1693 0.032 Uiso 1 1 calc R . .
N111_1 N 0.4450(3) 0.3197(3) 0.1867(4) 0.091(3) Uani 1 1 d . . .
C112_1 C 0.4086(3) 0.3518(2) 0.2186(3) 0.0405(17) Uani 1 1 d . . .
H112_1 H 0.4081 0.3428 0.2549 0.049 Uiso 1 1 calc R . .
C113_1 C 0.3739(2) 0.3965(2) 0.1960(2) 0.0287(14) Uani 1 1 d . . .
C114_1 C 0.3746(3) 0.4052(3) 0.1430(3) 0.056(2) Uani 1 1 d . . .
H114_1 H 0.3498 0.4349 0.1269 0.067 Uiso 1 1 calc R . .
C115_1 C 0.4081(4) 0.3744(4) 0.1131(3) 0.060(2) Uani 1 1 d . . .
H115_1 H 0.4069 0.3816 0.0764 0.072 Uiso 1 1 calc R . .
C116_1 C 0.4420(4) 0.3351(4) 0.1343(4) 0.078(3) Uani 1 1 d . . .
H116_1 H 0.4670 0.3149 0.1125 0.094 Uiso 1 1 calc R . .
N121_1 N 0.1198(2) 0.5329(2) 0.0035(2) 0.0525(16) Uani 1 1 d D . .
C122_1 C 0.1295(3) 0.5419(3) 0.0558(2) 0.0468(18) Uani 1 1 d D . .
H122_1 H 0.1562 0.5726 0.0668 0.056 Uiso 1 1 calc R . .
C123_1 C 0.1044(3) 0.5108(2) 0.0942(2) 0.0353(16) Uani 1 1 d D . .
C124_1 C 0.0653(3) 0.4662(3) 0.0773(2) 0.052(2) Uani 1 1 d D . .
H124_1 H 0.0455 0.4442 0.1023 0.062 Uiso 1 1 calc R . .
C125_1 C 0.0553(3) 0.4542(3) 0.0249(3) 0.061(2) Uani 1 1 d D . .
H125_1 H 0.0300 0.4225 0.0134 0.073 Uiso 1 1 calc R . .
C126_1 C 0.0817(3) 0.4877(3) -0.0103(3) 0.057(2) Uani 1 1 d D . .
H126_1 H 0.0733 0.4795 -0.0466 0.068 Uiso 1 1 calc R . .
N131_1 N 0.1832(2) 0.8940(2) 0.07976(19) 0.0474(15) Uani 1 1 d D . .
C132_1 C 0.1821(2) 0.8602(2) 0.1227(2) 0.0346(15) Uani 1 1 d D . .
H132_1 H 0.1775 0.8802 0.1551 0.042 Uiso 1 1 calc R . .
C133_1 C 0.1872(2) 0.7984(2) 0.1238(2) 0.0262(14) Uani 1 1 d D . .
C134_1 C 0.1947(3) 0.7704(3) 0.0761(2) 0.0481(18) Uani 1 1 d D . .
H134_1 H 0.2004 0.7280 0.0746 0.058 Uiso 1 1 calc R . .
C135_1 C 0.1937(3) 0.8040(3) 0.0318(2) 0.055(2) Uani 1 1 d D . .
H135_1 H 0.1966 0.7851 -0.0013 0.066 Uiso 1 1 calc R . .
C136_1 C 0.1886(3) 0.8643(3) 0.0349(2) 0.0413(17) Uani 1 1 d D . .
H136_1 H 0.1889 0.8870 0.0034 0.050 Uiso 1 1 calc R . .
N141_1 N 0.5483(3) 0.6893(2) 0.1766(2) 0.0613(17) Uani 1 1 d D . .
C142_1 C 0.5100(2) 0.6850(2) 0.2161(2) 0.0281(14) Uani 1 1 d D . .
H142_1 H 0.5236 0.6883 0.2520 0.034 Uiso 1 1 calc R . .
C143_1 C 0.4532(2) 0.6762(2) 0.2026(2) 0.0215(13) Uani 1 1 d D . .
C144_1 C 0.4354(3) 0.6726(2) 0.1494(2) 0.0323(15) Uani 1 1 d D . .
H144_1 H 0.3956 0.6666 0.1400 0.039 Uiso 1 1 calc R . .
C145_1 C 0.4698(2) 0.6768(2) 0.11157(19) 0.0180(12) Uani 1 1 d D . .
H145_1 H 0.4559 0.6743 0.0757 0.022 Uiso 1 1 calc R . .
C146_1 C 0.5239(3) 0.6847(2) 0.1251(2) 0.0397(17) Uani 1 1 d D . .
H146_1 H 0.5491 0.6875 0.0977 0.048 Uiso 1 1 calc R . .
C11_2 C 0.6852(2) 0.2621(2) 0.1696(2) 0.0229(13) Uani 1 1 d . . .
C12_2 C 0.6426(2) 0.3012(2) 0.1841(2) 0.0233(13) Uani 1 1 d . . .
O12_2 O 0.59590(16) 0.30983(15) 0.14746(14) 0.0296(10) Uani 1 1 d . . .
C13_2 C 0.6436(2) 0.3274(2) 0.2334(2) 0.0211(13) Uani 1 1 d . . .
C14_2 C 0.6900(2) 0.3144(2) 0.2685(2) 0.0242(14) Uani 1 1 d . . .
H14_2 H 0.6911 0.3318 0.3026 0.029 Uiso 1 1 calc R . .
C15_2 C 0.7350(2) 0.2774(2) 0.2564(2) 0.0212(13) Uani 1 1 d . . .
C16_2 C 0.7321(2) 0.2529(2) 0.2062(2) 0.0235(13) Uani 1 1 d . . .
O16_2 O 0.77682(15) 0.21660(14) 0.19151(13) 0.0248(9) Uani 1 1 d . . .
C21_2 C 0.9124(2) 0.3482(2) 0.2385(2) 0.0224(13) Uani 1 1 d . . .
C22_2 C 0.8699(2) 0.3065(2) 0.2471(2) 0.0232(13) Uani 1 1 d . . .
O22_2 O 0.86947(15) 0.25353(14) 0.21698(13) 0.0244(9) Uani 1 1 d . . .
C23_2 C 0.8311(2) 0.3140(2) 0.2848(2) 0.0228(13) Uani 1 1 d . . .
C24_2 C 0.8348(2) 0.3673(2) 0.3132(2) 0.0224(13) Uani 1 1 d . . .
H24_2 H 0.8075 0.3744 0.3383 0.027 Uiso 1 1 calc R . .
C25_2 C 0.8762(2) 0.4106(2) 0.3069(2) 0.0237(13) Uani 1 1 d . . .
C26_2 C 0.9153(2) 0.4002(2) 0.2704(2) 0.0202(13) Uani 1 1 d . . .
O26_2 O 0.96072(15) 0.43946(14) 0.26515(14) 0.0270(9) Uani 1 1 d . . .
C31_2 C 0.8423(2) 0.5843(2) 0.2292(2) 0.0259(14) Uani 1 1 d . . .
C32_2 C 0.8709(3) 0.5458(2) 0.2643(2) 0.0282(14) Uani 1 1 d . . .
O32_2 O 0.92949(16) 0.53977(15) 0.26204(14) 0.0288(10) Uani 1 1 d . . .
C33_2 C 0.8439(3) 0.5153(2) 0.3027(2) 0.0241(14) Uani 1 1 d . . .
C34_2 C 0.7858(2) 0.5261(2) 0.3059(2) 0.0247(14) Uani 1 1 d . . .
H34_2 H 0.7668 0.5063 0.3327 0.030 Uiso 1 1 calc R . .
C35_2 C 0.7542(3) 0.5644(2) 0.2720(2) 0.0277(14) Uani 1 1 d . . .
C36_2 C 0.7836(3) 0.5911(2) 0.2330(2) 0.0307(15) Uani 1 1 d . . .
O36_2 O 0.75411(16) 0.62914(14) 0.19622(15) 0.0312(10) Uani 1 1 d . . .
C41_2 C 0.6112(2) 0.5035(2) 0.1565(2) 0.0283(14) Uani 1 1 d . . .
C42_2 C 0.6434(2) 0.5426(2) 0.1894(2) 0.0264(14) Uani 1 1 d . . .
O42_2 O 0.66073(16) 0.59668(15) 0.16802(14) 0.0307(10) Uani 1 1 d . . .
C43_2 C 0.6573(2) 0.5302(2) 0.2420(2) 0.0255(14) Uani 1 1 d . . .
C44_2 C 0.6403(2) 0.4742(2) 0.2606(2) 0.0248(13) Uani 1 1 d . . .
H44_2 H 0.6502 0.4642 0.2963 0.030 Uiso 1 1 calc R . .
C45_2 C 0.6098(2) 0.4328(2) 0.2293(2) 0.0271(14) Uani 1 1 d . . .
C46_2 C 0.5945(2) 0.4487(2) 0.1777(2) 0.0280(14) Uani 1 1 d . . .
O46_2 O 0.56232(16) 0.40990(15) 0.14499(14) 0.0301(10) Uani 1 1 d . . .
C51_2 C 0.5964(2) 0.3694(2) 0.2478(2) 0.0232(13) Uani 1 1 d . . .
H51_2 H 0.5604 0.3561 0.2273 0.028 Uiso 1 1 calc R . .
C52_2 C 0.5852(2) 0.3656(2) 0.3063(2) 0.0265(14) Uani 1 1 d . . .
H52A_2 H 0.5800 0.3226 0.3156 0.032 Uiso 1 1 calc R . .
H52B_2 H 0.6198 0.3804 0.3273 0.032 Uiso 1 1 calc R . .
C53_2 C 0.5337(3) 0.4008(3) 0.3220(2) 0.0386(16) Uani 1 1 d . . .
H53A_2 H 0.5399 0.4443 0.3156 0.046 Uiso 1 1 calc R . .
H53B_2 H 0.4993 0.3880 0.2998 0.046 Uiso 1 1 calc R . .
C54_2 C 0.5229(3) 0.3917(3) 0.3790(2) 0.0415(17) Uani 1 1 d . . .
H54A_2 H 0.5146 0.3485 0.3844 0.050 Uiso 1 1 calc R . .
H54B_2 H 0.5587 0.4015 0.4006 0.050 Uiso 1 1 calc R . .
C55_2 C 0.4757(3) 0.4277(3) 0.3984(2) 0.0479(18) Uani 1 1 d . . .
H55A_2 H 0.4396 0.4166 0.3778 0.057 Uiso 1 1 calc R . .
H55B_2 H 0.4832 0.4708 0.3914 0.057 Uiso 1 1 calc R . .
C56_2 C 0.4668(3) 0.4206(3) 0.4552(2) 0.060(2) Uani 1 1 d . . .
H56B_2 H 0.4362 0.4478 0.4646 0.089 Uiso 1 1 calc R . .
H56E_2 H 0.5025 0.4306 0.4761 0.089 Uiso 1 1 calc R . .
H56F_2 H 0.4561 0.3788 0.4622 0.089 Uiso 1 1 calc R . .
C57_2 C 0.5937(3) 0.3656(2) 0.1198(2) 0.0310(15) Uani 1 1 d . . .
H57A_2 H 0.6333 0.3803 0.1167 0.037 Uiso 1 1 calc R . .
H57B_2 H 0.5758 0.3589 0.0839 0.037 Uiso 1 1 calc R . .
C61_2 C 0.7867(2) 0.2666(2) 0.2941(2) 0.0224(13) Uani 1 1 d . . .
H61_2 H 0.8033 0.2267 0.2848 0.027 Uiso 1 1 calc R . .
C62_2 C 0.7722(2) 0.2629(2) 0.3515(2) 0.0258(14) Uani 1 1 d . . .
H62A_2 H 0.7424 0.2316 0.3548 0.031 Uiso 1 1 calc R . .
H62B_2 H 0.7562 0.3020 0.3620 0.031 Uiso 1 1 calc R . .
C63_2 C 0.8246(2) 0.2476(2) 0.3889(2) 0.0283(14) Uani 1 1 d . . .
H63A_2 H 0.8399 0.2078 0.3790 0.034 Uiso 1 1 calc R . .
H63B_2 H 0.8550 0.2780 0.3846 0.034 Uiso 1 1 calc R . .
C64_2 C 0.8114(2) 0.2458(3) 0.4460(2) 0.0360(15) Uani 1 1 d . . .
H64A_2 H 0.7867 0.2105 0.4517 0.043 Uiso 1 1 calc R . .
H64B_2 H 0.7897 0.2826 0.4541 0.043 Uiso 1 1 calc R . .
C65_2 C 0.8655(3) 0.2418(3) 0.4839(2) 0.0511(19) Uani 1 1 d . . .
H65A_2 H 0.8837 0.2019 0.4801 0.061 Uiso 1 1 calc R . .
H65B_2 H 0.8933 0.2730 0.4743 0.061 Uiso 1 1 calc R . .
C66_2 C 0.8520(3) 0.2508(4) 0.5410(3) 0.077(3) Uani 1 1 d . . .
H66B_2 H 0.8879 0.2531 0.5634 0.116 Uiso 1 1 calc R . .
H66E_2 H 0.8291 0.2168 0.5522 0.116 Uiso 1 1 calc R . .
H66F_2 H 0.8304 0.2884 0.5442 0.116 Uiso 1 1 calc R . .
C67_2 C 0.8255(2) 0.2474(2) 0.1762(2) 0.0235(13) Uani 1 1 d . . .
H67A_2 H 0.8137 0.2881 0.1635 0.028 Uiso 1 1 calc R . .
H67B_2 H 0.8409 0.2256 0.1466 0.028 Uiso 1 1 calc R . .
C71_2 C 0.8758(3) 0.4697(2) 0.3378(2) 0.0280(14) Uani 1 1 d . . .
H71_2 H 0.9166 0.4837 0.3430 0.034 Uiso 1 1 calc R . .
C72_2 C 0.8533(2) 0.4653(2) 0.3918(2) 0.0315(15) Uani 1 1 d . . .
H72A_2 H 0.8144 0.4474 0.3882 0.038 Uiso 1 1 calc R . .
H72B_2 H 0.8497 0.5066 0.4060 0.038 Uiso 1 1 calc R . .
C73_2 C 0.8907(3) 0.4281(3) 0.4309(2) 0.0402(16) Uani 1 1 d . . .
H73A_2 H 0.9258 0.4514 0.4419 0.048 Uiso 1 1 calc R . .
H73B_2 H 0.9028 0.3908 0.4134 0.048 Uiso 1 1 calc R . .
C74_2 C 0.8600(3) 0.4112(3) 0.4793(2) 0.0467(18) Uani 1 1 d . . .
H74A_2 H 0.8270 0.3851 0.4680 0.056 Uiso 1 1 calc R . .
H74B_2 H 0.8866 0.3870 0.5028 0.056 Uiso 1 1 calc R . .
C75_2 C 0.8386(3) 0.4627(3) 0.5101(3) 0.065(2) Uani 1 1 d . . .
H75A_2 H 0.8113 0.4868 0.4871 0.078 Uiso 1 1 calc R . .
H75B_2 H 0.8713 0.4891 0.5216 0.078 Uiso 1 1 calc R . .
C76_2 C 0.8090(3) 0.4420(4) 0.5578(3) 0.078(3) Uani 1 1 d . . .
H76B_2 H 0.7889 0.4762 0.5725 0.117 Uiso 1 1 calc R . .
H76E_2 H 0.8376 0.4262 0.5843 0.117 Uiso 1 1 calc R . .
H76F_2 H 0.7812 0.4102 0.5475 0.117 Uiso 1 1 calc R . .
C77_2 C 0.9493(2) 0.4910(2) 0.2331(2) 0.0309(15) Uani 1 1 d . . .
H77A_2 H 0.9848 0.5030 0.2169 0.037 Uiso 1 1 calc R . .
H77B_2 H 0.9200 0.4806 0.2044 0.037 Uiso 1 1 calc R . .
C81_2 C 0.6911(2) 0.5754(2) 0.2757(2) 0.0291(14) Uani 1 1 d . . .
H81_2 H 0.6825 0.6160 0.2600 0.035 Uiso 1 1 calc R . .
C82_2 C 0.6735(2) 0.5776(2) 0.3324(2) 0.0287(14) Uani 1 1 d . . .
H82A_2 H 0.6798 0.5374 0.3487 0.034 Uiso 1 1 calc R . .
H82B_2 H 0.6985 0.6068 0.3527 0.034 Uiso 1 1 calc R . .
C83_2 C 0.6118(2) 0.5956(2) 0.3360(2) 0.0291(14) Uani 1 1 d . . .
H83A_2 H 0.5868 0.5656 0.3169 0.035 Uiso 1 1 calc R . .
H83B_2 H 0.6052 0.6351 0.3184 0.035 Uiso 1 1 calc R . .
C84_2 C 0.5951(3) 0.6003(3) 0.3918(2) 0.0384(16) Uani 1 1 d . . .
H84A_2 H 0.6192 0.6317 0.4102 0.046 Uiso 1 1 calc R . .
H84B_2 H 0.6039 0.5614 0.4097 0.046 Uiso 1 1 calc R . .
C85_2 C 0.5327(3) 0.6154(3) 0.3971(2) 0.0397(16) Uani 1 1 d . . .
H85A_2 H 0.5085 0.5849 0.3777 0.048 Uiso 1 1 calc R . .
H85B_2 H 0.5249 0.6128 0.4346 0.048 Uiso 1 1 calc R . .
C86_2 C 0.5159(3) 0.6762(3) 0.3771(2) 0.0424(17) Uani 1 1 d . . .
H86B_2 H 0.4767 0.6852 0.3859 0.064 Uiso 1 1 calc R . .
H86E_2 H 0.5177 0.6773 0.3389 0.064 Uiso 1 1 calc R . .
H86F_2 H 0.5422 0.7065 0.3933 0.064 Uiso 1 1 calc R . .
C87_2 C 0.7191(3) 0.5994(2) 0.1569(2) 0.0334(15) Uani 1 1 d . . .
H87A_2 H 0.7336 0.5578 0.1528 0.040 Uiso 1 1 calc R . .
H87B_2 H 0.7220 0.6206 0.1231 0.040 Uiso 1 1 calc R . .
N111_2 N 0.6748(3) 0.2250(4) 0.0240(3) 0.117(3) Uani 1 1 d D . .
C112_2 C 0.6781(3) 0.2589(3) 0.0712(2) 0.057(2) Uani 1 1 d D . .
H112_2 H 0.6770 0.3017 0.0698 0.068 Uiso 1 1 calc R . .
C113_2 C 0.6830(2) 0.2305(2) 0.1185(2) 0.0323(15) Uani 1 1 d D . .
C114_2 C 0.6829(3) 0.1680(3) 0.1179(3) 0.0484(19) Uani 1 1 d D . .
H114_2 H 0.6843 0.1481 0.1509 0.058 Uiso 1 1 calc R . .
C115_2 C 0.6810(3) 0.1340(3) 0.0762(3) 0.056(2) Uani 1 1 d D . .
H115_2 H 0.6824 0.0912 0.0782 0.068 Uiso 1 1 calc R . .
C116_2 C 0.6771(4) 0.1623(4) 0.0318(4) 0.103(4) Uani 1 1 d D . .
H116_2 H 0.6755 0.1379 0.0011 0.123 Uiso 1 1 calc R . .
N121_2 N 0.9745(2) 0.3349(2) 0.10769(18) 0.0360(13) Uani 1 1 d D . .
C122_2 C 0.9391(2) 0.3421(2) 0.1460(2) 0.0263(14) Uani 1 1 d D . .
H122_2 H 0.8998 0.3499 0.1357 0.032 Uiso 1 1 calc R . .
C123_2 C 0.9544(2) 0.3393(2) 0.1992(2) 0.0234(14) Uani 1 1 d D . .
C124_2 C 1.0129(2) 0.3292(2) 0.2126(2) 0.0274(14) Uani 1 1 d D . .
H124_2 H 1.0265 0.3268 0.2486 0.033 Uiso 1 1 calc R . .
C125_2 C 1.0498(2) 0.3229(2) 0.1749(2) 0.0294(14) Uani 1 1 d D . .
H125_2 H 1.0896 0.3170 0.1840 0.035 Uiso 1 1 calc R . .
C126_2 C 1.0296(3) 0.3251(2) 0.1239(2) 0.0333(15) Uani 1 1 d D . .
H126_2 H 1.0561 0.3192 0.0979 0.040 Uiso 1 1 calc R . .
N131_2 N 0.9443(3) 0.6902(3) 0.1642(4) 0.134(4) Uani 1 1 d D . .
C132_2 C 0.9091(3) 0.6645(3) 0.2028(3) 0.080(3) Uani 1 1 d D . .
H132_2 H 0.9102 0.6813 0.2372 0.096 Uiso 1 1 calc R . .
C133_2 C 0.8745(3) 0.6167(3) 0.1906(3) 0.0410(17) Uani 1 1 d D . .
C134_2 C 0.8741(4) 0.5953(3) 0.1399(3) 0.090(3) Uani 1 1 d D . .
H134_2 H 0.8497 0.5616 0.1322 0.108 Uiso 1 1 calc R . .
C135_2 C 0.9024(4) 0.6148(4) 0.1005(3) 0.094(3) Uani 1 1 d D . .
H135_2 H 0.8978 0.6003 0.0654 0.113 Uiso 1 1 calc R . .
C136_2 C 0.9367(5) 0.6558(5) 0.1170(4) 0.111(4) Uiso 1 1 d D . .
H136_2 H 0.9635 0.6662 0.0923 0.133 Uiso 1 1 calc R . .
N141_2 N 0.5238(3) 0.5596(3) 0.0350(3) 0.086(2) Uani 1 1 d D . .
C142_2 C 0.5385(3) 0.5379(2) 0.0863(2) 0.0431(18) Uani 1 1 d D . .
H142_2 H 0.5095 0.5345 0.1103 0.052 Uiso 1 1 calc R . .
C143_2 C 0.5936(2) 0.5217(2) 0.1019(2) 0.0298(14) Uani 1 1 d D . .
C144_2 C 0.6326(3) 0.5278(3) 0.0655(2) 0.055(2) Uani 1 1 d D . .
H144_2 H 0.6710 0.5155 0.0752 0.066 Uiso 1 1 calc R . .
C145_2 C 0.6213(3) 0.5497(3) 0.0176(2) 0.0436(18) Uani 1 1 d D . .
H145_2 H 0.6509 0.5549 -0.0056 0.052 Uiso 1 1 calc R . .
C146_2 C 0.5683(3) 0.5637(3) 0.0035(3) 0.053(2) Uani 1 1 d D . .
H146_2 H 0.5599 0.5779 -0.0314 0.063 Uiso 1 1 calc R . .

loop_
_atom_site_aniso_label
_atom_site_aniso_U_11
_atom_site_aniso_U_22
_atom_site_aniso_U_33
_atom_site_aniso_U_23
_atom_site_aniso_U_13
_atom_site_aniso_U_12
C1S 0.079(6) 0.053(5) 0.056(5) -0.001(4) -0.001(4) 0.005(4)
O1S 0.111(5) 0.070(4) 0.041(3) -0.001(2) -0.014(3) 0.008(3)
C2S 0.070(7) 0.090(6) 0.062(5) -0.020(5) 0.016(5) -0.007(5)
O2S 0.064(4) 0.076(3) 0.052(3) -0.006(3) 0.017(3) 0.011(3)
C3S 0.053(5) 0.047(4) 0.040(4) 0.003(3) 0.004(4) 0.012(3)
O3S 0.096(5) 0.124(5) 0.073(4) 0.033(3) 0.023(3) 0.068(4)
C4S 0.085(8) 0.132(8) 0.063(6) 0.002(6) 0.004(5) -0.051(6)
O4S 0.168(7) 0.064(4) 0.069(4) -0.003(3) -0.030(4) 0.021(4)
C5S 0.064(6) 0.059(5) 0.068(6) -0.006(4) 0.011(4) -0.003(4)
O5S 0.213(8) 0.088(5) 0.103(5) 0.031(4) 0.071(5) 0.034(5)
C6S 0.076(8) 0.084(6) 0.080(7) 0.005(5) -0.015(6) -0.003(5)
O6S 0.097(6) 0.166(6) 0.082(5) 0.021(4) 0.023(4) 0.023(5)
C11_1 0.017(4) 0.024(3) 0.027(3) 0.003(2) 0.007(3) 0.002(2)
C12_1 0.016(4) 0.025(3) 0.036(4) 0.009(3) 0.004(3) 0.000(2)
O12_1 0.022(3) 0.025(2) 0.034(2) 0.0081(17) 0.0080(19) -0.0014(16)
C13_1 0.021(4) 0.023(3) 0.028(3) 0.004(2) 0.004(3) -0.003(2)
C14_1 0.025(4) 0.020(3) 0.028(3) 0.004(2) 0.006(3) 0.000(2)
C15_1 0.018(4) 0.020(3) 0.031(3) 0.005(2) 0.003(3) 0.002(2)
C16_1 0.028(4) 0.015(3) 0.035(4) 0.003(2) 0.000(3) 0.001(2)
O16_1 0.022(3) 0.026(2) 0.030(2) -0.0006(16) 0.0007(18) -0.0008(16)
C21_1 0.028(4) 0.035(3) 0.025(3) 0.001(3) -0.003(3) -0.003(3)
C22_1 0.027(4) 0.023(3) 0.036(4) -0.009(3) 0.001(3) -0.005(2)
O22_1 0.023(3) 0.029(2) 0.039(2) -0.0055(17) -0.001(2) -0.0005(17)
C23_1 0.016(4) 0.028(3) 0.030(3) 0.002(2) 0.001(3) -0.004(2)
C24_1 0.017(4) 0.030(3) 0.036(4) -0.005(3) 0.003(3) -0.007(2)
C25_1 0.008(4) 0.033(3) 0.036(4) -0.003(3) -0.001(3) -0.006(2)
C26_1 0.024(4) 0.029(3) 0.042(4) 0.004(3) 0.000(3) -0.002(3)
O26_1 0.027(3) 0.035(2) 0.043(3) 0.0052(19) -0.010(2) 0.0050(19)
C31_1 0.019(4) 0.024(3) 0.036(4) 0.001(2) 0.004(3) 0.004(2)
C32_1 0.020(4) 0.035(3) 0.029(4) -0.003(3) -0.003(3) 0.010(3)
O32_1 0.030(3) 0.029(2) 0.042(3) -0.0022(18) -0.008(2) 0.0052(17)
C33_1 0.019(4) 0.027(3) 0.033(4) -0.003(3) 0.003(3) 0.004(2)
C34_1 0.032(4) 0.029(3) 0.024(3) 0.003(2) 0.000(3) 0.003(3)
C35_1 0.019(4) 0.021(3) 0.029(3) -0.001(2) 0.002(3) 0.005(2)
C36_1 0.022(4) 0.022(3) 0.034(4) -0.002(2) 0.000(3) 0.005(2)
O36_1 0.018(3) 0.027(2) 0.037(2) 0.0037(17) 0.0038(18) -0.0002(17)
C41_1 0.021(4) 0.026(3) 0.029(3) -0.001(3) -0.002(3) -0.004(3)
C42_1 0.018(4) 0.020(3) 0.033(4) 0.005(2) -0.003(3) -0.005(2)
O42_1 0.023(3) 0.022(2) 0.033(2) 0.0079(16) 0.0017(19) 0.0015(16)
C43_1 0.009(4) 0.030(3) 0.024(3) 0.001(2) -0.001(3) -0.005(2)
C44_1 0.018(4) 0.027(3) 0.027(3) 0.000(2) 0.001(3) 0.000(2)
C45_1 0.017(4) 0.028(3) 0.019(3) 0.003(2) 0.002(3) -0.006(2)
C46_1 0.018(4) 0.023(3) 0.027(3) -0.003(2) -0.007(3) 0.002(2)
O46_1 0.014(2) 0.025(2) 0.034(2) -0.0021(16) 0.0016(17) -0.0007(16)
C51_1 0.020(4) 0.019(3) 0.034(4) 0.005(2) -0.001(3) 0.002(2)
C52_1 0.020(4) 0.031(3) 0.026(3) 0.005(2) 0.004(3) -0.003(2)
C53_1 0.041(5) 0.039(3) 0.027(4) 0.004(3) 0.006(3) -0.003(3)
C54_1 0.032(4) 0.049(4) 0.034(4) -0.004(3) 0.009(3) -0.001(3)
C55_1 0.046(5) 0.061(4) 0.036(4) 0.017(3) 0.008(3) 0.008(3)
C56_1 0.051(6) 0.095(6) 0.039(4) 0.012(4) 0.013(4) -0.004(4)
C57_1 0.022(4) 0.038(3) 0.029(3) 0.000(3) 0.008(3) 0.005(3)
C61_1 0.022(4) 0.024(3) 0.031(4) -0.002(2) 0.003(3) -0.001(2)
C62_1 0.020(4) 0.029(3) 0.035(4) 0.000(3) 0.004(3) -0.003(2)
C63_1 0.035(4) 0.031(3) 0.032(4) 0.002(3) 0.004(3) -0.003(3)
C64_1 0.022(5) 0.080(5) 0.044(4) -0.002(4) 0.012(3) -0.009(3)
C65_1 0.059(6) 0.061(5) 0.056(5) -0.003(4) 0.012(4) -0.006(4)
C66_1 0.062(6) 0.071(6) 0.091(6) 0.004(5) 0.018(5) 0.001(4)
C67_1 0.033(5) 0.035(3) 0.032(4) 0.001(3) 0.000(3) 0.000(3)
C71_1 0.018(4) 0.027(3) 0.040(4) -0.002(3) -0.006(3) -0.001(2)
C72_1 0.024(4) 0.024(3) 0.045(4) -0.002(3) 0.004(3) -0.002(2)
C73_1 0.033(5) 0.049(4) 0.059(5) -0.003(3) 0.013(4) -0.007(3)
C74_1 0.054(6) 0.054(4) 0.067(5) -0.005(4) 0.038(4) -0.018(4)
C75_1 0.085(7) 0.085(6) 0.066(6) -0.006(5) 0.011(5) -0.028(5)
C76_1 0.087(7) 0.081(6) 0.077(6) -0.001(5) 0.005(5) -0.018(5)
C77_1 0.034(5) 0.041(4) 0.038(4) 0.006(3) -0.006(3) -0.001(3)
C81_1 0.017(4) 0.027(3) 0.029(3) -0.001(2) 0.003(3) -0.003(2)
C82_1 0.026(4) 0.028(3) 0.032(4) -0.002(3) -0.001(3) -0.001(2)
C83_1 0.034(4) 0.036(3) 0.028(4) 0.002(3) -0.001(3) -0.005(3)
C84_1 0.036(5) 0.054(4) 0.034(4) -0.013(3) 0.002(3) -0.006(3)
C85_1 0.051(5) 0.078(5) 0.033(4) -0.011(3) -0.003(4) -0.011(4)
C86_1 0.062(6) 0.101(6) 0.045(5) -0.006(4) -0.007(4) -0.013(5)
C87_1 0.021(4) 0.032(3) 0.027(3) 0.005(2) 0.003(3) 0.004(3)
N111_1 0.044(5) 0.056(4) 0.176(8) -0.050(5) 0.027(5) -0.020(3)
C112_1 0.028(4) 0.027(3) 0.068(5) -0.009(3) 0.012(3) 0.005(3)
C113_1 0.021(4) 0.035(3) 0.031(4) -0.005(3) 0.014(3) -0.005(3)
C114_1 0.059(6) 0.060(5) 0.052(5) -0.009(4) 0.018(4) 0.007(4)
C115_1 0.073(7) 0.075(6) 0.035(5) -0.011(4) 0.028(4) 0.012(5)
C116_1 0.063(7) 0.108(8) 0.070(7) -0.054(6) 0.044(6) -0.024(5)
N121_1 0.060(5) 0.056(4) 0.040(4) -0.004(3) -0.001(3) 0.009(3)
C122_1 0.054(5) 0.049(4) 0.035(4) -0.002(3) -0.009(4) 0.001(3)
C123_1 0.030(4) 0.045(4) 0.029(4) 0.005(3) -0.003(3) 0.004(3)
C124_1 0.068(6) 0.040(4) 0.045(5) -0.004(3) -0.017(4) -0.005(3)
C125_1 0.083(7) 0.047(4) 0.050(5) 0.005(4) -0.019(5) -0.017(4)
C126_1 0.064(6) 0.061(5) 0.043(5) -0.019(4) -0.015(4) 0.017(4)
N131_1 0.063(4) 0.042(3) 0.037(3) 0.009(3) -0.005(3) 0.005(3)
C132_1 0.031(4) 0.034(3) 0.038(4) 0.006(3) 0.000(3) 0.005(3)
C133_1 0.015(4) 0.035(3) 0.028(3) -0.004(3) 0.002(3) 0.005(2)
C134_1 0.060(5) 0.031(4) 0.054(5) -0.002(3) 0.014(4) 0.003(3)
C135_1 0.078(6) 0.055(5) 0.033(4) -0.004(3) 0.013(4) -0.005(4)
C136_1 0.050(5) 0.043(4) 0.031(4) 0.004(3) 0.001(3) -0.011(3)
N141_1 0.067(5) 0.061(4) 0.058(4) -0.005(3) 0.018(4) 0.002(3)
C142_1 0.017(4) 0.037(3) 0.031(4) 0.000(3) 0.004(3) -0.004(3)
C143_1 0.018(4) 0.018(3) 0.028(3) -0.001(2) -0.002(3) 0.001(2)
C144_1 0.029(4) 0.030(3) 0.037(4) -0.005(3) -0.001(3) -0.006(3)
C145_1 0.010(4) 0.033(3) 0.010(3) -0.003(2) -0.002(3) -0.002(2)
C146_1 0.066(6) 0.045(4) 0.011(3) -0.005(3) 0.023(3) -0.001(3)
C11_2 0.017(4) 0.027(3) 0.024(3) -0.004(2) 0.000(3) 0.000(2)
C12_2 0.019(4) 0.025(3) 0.025(3) 0.000(2) -0.002(3) -0.002(2)
O12_2 0.022(3) 0.030(2) 0.036(2) -0.0030(17) -0.0058(19) -0.0004(17)
C13_2 0.018(4) 0.021(3) 0.024(3) 0.004(2) 0.000(3) -0.007(2)
C14_2 0.027(4) 0.019(3) 0.026(3) 0.005(2) 0.000(3) -0.004(2)
C15_2 0.018(4) 0.019(3) 0.027(3) 0.004(2) 0.005(3) -0.003(2)
C16_2 0.019(4) 0.022(3) 0.030(3) 0.000(2) 0.002(3) 0.003(2)
O16_2 0.016(3) 0.026(2) 0.032(2) -0.0032(16) 0.0026(18) 0.0033(17)
C21_2 0.014(4) 0.024(3) 0.028(3) 0.003(2) -0.004(3) 0.003(2)
C22_2 0.016(4) 0.020(3) 0.033(3) -0.006(2) -0.005(3) 0.005(2)
O22_2 0.023(3) 0.0221(19) 0.028(2) -0.0044(16) -0.0031(18) 0.0027(15)
C23_2 0.021(4) 0.022(3) 0.025(3) 0.000(2) 0.000(3) 0.000(2)
C24_2 0.016(4) 0.028(3) 0.023(3) -0.004(2) 0.000(3) 0.004(2)
C25_2 0.020(4) 0.022(3) 0.028(3) -0.004(2) -0.004(3) 0.001(2)
C26_2 0.005(4) 0.026(3) 0.030(3) -0.001(2) -0.002(3) 0.004(2)
O26_2 0.017(3) 0.025(2) 0.038(2) -0.0022(17) 0.0002(18) -0.0040(16)
C31_2 0.014(4) 0.022(3) 0.042(4) 0.002(3) 0.009(3) 0.000(2)
C32_2 0.012(4) 0.029(3) 0.044(4) -0.011(3) 0.005(3) 0.001(2)
O32_2 0.019(3) 0.022(2) 0.045(3) -0.0040(17) 0.0054(19) -0.0028(16)
C33_2 0.027(4) 0.025(3) 0.021(3) -0.009(2) 0.002(3) -0.001(3)
C34_2 0.021(4) 0.026(3) 0.027(3) -0.001(2) 0.003(3) -0.006(2)
C35_2 0.026(4) 0.025(3) 0.033(4) -0.006(3) 0.007(3) 0.000(3)
C36_2 0.034(5) 0.024(3) 0.035(4) -0.002(3) 0.005(3) 0.005(3)
O36_2 0.027(3) 0.023(2) 0.044(3) 0.0047(18) 0.003(2) 0.0053(17)
C41_2 0.022(4) 0.028(3) 0.035(4) 0.004(3) 0.003(3) 0.009(3)
C42_2 0.016(4) 0.025(3) 0.040(4) 0.007(3) 0.008(3) 0.007(2)
O42_2 0.025(3) 0.024(2) 0.044(3) 0.0108(17) 0.006(2) 0.0030(17)
C43_2 0.019(4) 0.027(3) 0.032(4) 0.004(2) 0.010(3) 0.011(2)
C44_2 0.015(4) 0.030(3) 0.030(3) 0.004(3) 0.009(3) 0.002(2)
C45_2 0.019(4) 0.029(3) 0.033(4) 0.002(3) -0.001(3) 0.005(2)
C46_2 0.021(4) 0.031(3) 0.031(4) -0.004(3) -0.006(3) 0.002(2)
O46_2 0.024(3) 0.033(2) 0.033(2) -0.0004(18) -0.0031(19) 0.0061(18)
C51_2 0.014(4) 0.028(3) 0.028(3) -0.001(2) 0.002(3) 0.002(2)
C52_2 0.020(4) 0.026(3) 0.034(4) 0.001(2) 0.007(3) -0.002(2)
C53_2 0.030(4) 0.039(4) 0.046(4) 0.003(3) 0.000(3) 0.009(3)
C54_2 0.044(5) 0.042(4) 0.039(4) 0.004(3) 0.006(3) 0.015(3)
C55_2 0.038(5) 0.064(4) 0.043(4) 0.001(3) 0.016(3) 0.015(3)
C56_2 0.058(6) 0.083(5) 0.042(5) 0.008(4) 0.022(4) 0.011(4)
C57_2 0.034(4) 0.031(3) 0.026(3) 0.002(3) -0.008(3) 0.005(3)
C61_2 0.021(4) 0.018(3) 0.029(3) -0.001(2) 0.001(3) 0.000(2)
C62_2 0.024(4) 0.022(3) 0.031(3) -0.001(2) 0.000(3) 0.004(2)
C63_2 0.035(4) 0.023(3) 0.027(3) 0.006(2) 0.002(3) 0.003(2)
C64_2 0.022(4) 0.048(4) 0.038(4) 0.007(3) 0.006(3) 0.008(3)
C65_2 0.044(5) 0.079(5) 0.029(4) 0.014(3) -0.003(3) 0.011(4)
C66_2 0.052(6) 0.139(7) 0.038(5) 0.007(5) -0.013(4) 0.011(5)
C67_2 0.017(4) 0.027(3) 0.026(3) -0.006(2) -0.003(3) -0.006(2)
C71_2 0.026(4) 0.027(3) 0.032(4) -0.005(3) 0.002(3) -0.001(2)
C72_2 0.030(4) 0.033(3) 0.032(4) -0.009(3) 0.000(3) -0.003(3)
C73_2 0.034(5) 0.052(4) 0.035(4) 0.000(3) 0.004(3) 0.000(3)
C74_2 0.042(5) 0.055(4) 0.042(4) 0.006(3) 0.003(4) -0.001(3)
C75_2 0.060(6) 0.088(6) 0.049(5) -0.027(4) 0.011(4) -0.023(4)
C76_2 0.057(6) 0.140(8) 0.039(5) -0.015(5) 0.014(4) -0.019(5)
C77_2 0.028(4) 0.023(3) 0.041(4) 0.007(3) 0.001(3) 0.000(3)
C81_2 0.022(4) 0.022(3) 0.043(4) 0.001(3) 0.001(3) -0.002(2)
C82_2 0.033(4) 0.021(3) 0.032(4) -0.003(2) 0.007(3) -0.001(3)
C83_2 0.024(4) 0.032(3) 0.030(4) 0.002(3) 0.000(3) 0.001(3)
C84_2 0.041(5) 0.039(4) 0.037(4) 0.000(3) 0.010(3) 0.015(3)
C85_2 0.031(5) 0.053(4) 0.037(4) 0.002(3) 0.012(3) 0.004(3)
C86_2 0.031(4) 0.051(4) 0.046(4) 0.000(3) 0.012(3) 0.006(3)
C87_2 0.030(5) 0.028(3) 0.043(4) 0.007(3) 0.011(3) 0.004(3)
N111_2 0.082(7) 0.219(10) 0.048(5) -0.028(6) -0.009(4) 0.060(7)
C112_2 0.065(6) 0.071(5) 0.035(4) -0.005(4) 0.011(4) 0.033(4)
C113_2 0.020(4) 0.041(4) 0.035(4) -0.011(3) -0.005(3) 0.003(3)
C114_2 0.039(5) 0.051(4) 0.054(5) -0.020(4) -0.003(4) -0.006(3)
C115_2 0.042(5) 0.060(5) 0.065(5) -0.037(4) -0.012(4) -0.003(4)
C116_2 0.043(6) 0.144(10) 0.119(10) -0.096(8) -0.015(6) 0.039(6)
N121_2 0.037(4) 0.042(3) 0.030(3) 0.004(2) 0.007(3) 0.001(2)
C122_2 0.008(4) 0.035(3) 0.035(4) 0.006(3) -0.003(3) 0.001(2)
C123_2 0.024(4) 0.020(3) 0.025(3) 0.002(2) 0.000(3) -0.004(2)
C124_2 0.013(4) 0.033(3) 0.037(4) 0.007(3) 0.001(3) -0.001(2)
C125_2 0.010(4) 0.042(3) 0.036(4) -0.001(3) 0.002(3) 0.005(3)
C126_2 0.020(4) 0.038(3) 0.043(4) 0.006(3) 0.009(3) 0.001(3)
N131_2 0.037(5) 0.107(6) 0.250(11) 0.121(7) -0.039(6) -0.018(4)
C132_2 0.061(6) 0.066(5) 0.109(7) 0.047(5) -0.028(5) -0.036(4)
C133_2 0.023(4) 0.040(4) 0.061(5) 0.020(3) 0.007(3) 0.011(3)
C134_2 0.151(9) 0.056(5) 0.072(6) 0.031(5) 0.062(6) 0.017(5)
C135_2 0.126(9) 0.095(7) 0.068(6) 0.019(5) 0.056(6) 0.041(6)
N141_2 0.125(7) 0.057(4) 0.075(5) -0.001(4) -0.008(5) 0.012(4)
C142_2 0.039(5) 0.041(4) 0.047(4) 0.006(3) -0.007(3) 0.011(3)
C143_2 0.022(4) 0.031(3) 0.037(4) 0.001(3) 0.006(3) 0.005(3)
C144_2 0.047(6) 0.073(5) 0.046(5) 0.006(4) 0.010(4) 0.013(4)
C145_2 0.034(5) 0.076(5) 0.023(4) 0.023(3) 0.015(3) 0.008(3)
C146_2 0.061(6) 0.071(5) 0.026(4) 0.009(3) 0.001(4) 0.009(4)

loop_
_atom_type_symbol
_atom_type_description
_atom_type_scat_dispersion_real
_atom_type_scat_dispersion_imag
_atom_type_scat_source
C C 0.0033 0.0016 'International Tables Vol C Tables 4.2.6.8 and 6.1.1.4'
H H 0.0000 0.0000 'International Tables Vol C Tables 4.2.6.8 and 6.1.1.4'
N N 0.0061 0.0033 'International Tables Vol C Tables 4.2.6.8 and 6.1.1.4'
O O 0.0106 0.0060 'International Tables Vol C Tables 4.2.6.8 and 6.1.1.4'

loop_
_geom_angle_atom_site_label_1
_geom_angle_atom_site_label_2
_geom_angle_atom_site_label_3
_geom_angle
O1S C1S H1A 109.5
O1S C1S H1B 109.5
H1A C1S H1B 109.5
O1S C1S H1C 109.5
H1A C1S H1C 109.5
H1B C1S H1C 109.5
C1S O1S H1 109.5
O2S C2S H2A 109.5
O2S C2S H2B 109.5
H2A C2S H2B 109.5
O2S C2S H2C 109.5
H2A C2S H2C 109.5
H2B C2S H2C 109.5
C2S O2S H2 109.5
O3S C3S H3A 109.5
O3S C3S H3B 109.5
H3A C3S H3B 109.5
O3S C3S H3C 109.5
H3A C3S H3C 109.5
H3B C3S H3C 109.5
C3S O3S H3 109.5
O4S C4S H4A 109.5
O4S C4S H4B 109.5
H4A C4S H4B 109.5
O4S C4S H4C 109.5
H4A C4S H4C 109.5
H4B C4S H4C 109.5
C4S O4S H4 109.5
O5S C5S H5A 109.5
O5S C5S H5B 109.5
H5A C5S H5B 109.5
O5S C5S H5C 109.5
H5A C5S H5C 109.5
H5B C5S H5C 109.5
C5S O5S H5 109.5
O6S C6S H6A 109.5
O6S C6S H6B 109.5
H6A C6S H6B 109.5
O6S C6S H6C 109.5
H6A C6S H6C 109.5
H6B C6S H6C 109.5
C6S O6S H6 109.5
O7A C7A H7A 109.5
O7A C7A H7B 109.5
H7A C7A H7B 109.5
O7A C7A H7C 109.5
H7A C7A H7C 109.5
H7B C7A H7C 109.5
C7A O7A H7D 109.5
O7B C7B H7E 109.5
O7B C7B H7F 109.5
H7E C7B H7F 109.5
O7B C7B H7G 109.5
H7E C7B H7G 109.5
H7F C7B H7G 109.5
C7B O7B H7H 109.5
C12_1 C11_1 C16_1 117.5(5)
C12_1 C11_1 C113_1 119.7(5)
C16_1 C11_1 C113_1 122.7(5)
C13_1 C12_1 C11_1 123.2(6)
C13_1 C12_1 O12_1 119.6(5)
C11_1 C12_1 O12_1 117.1(5)
C12_1 O12_1 C57_1 116.1(4)
C12_1 C13_1 C14_1 117.3(5)
C12_1 C13_1 C51_1 120.5(5)
C14_1 C13_1 C51_1 122.1(5)
C13_1 C14_1 C15_1 122.0(5)
C13_1 C14_1 H14_1 119.0
C15_1 C14_1 H14_1 119.0
C16_1 C15_1 C14_1 118.2(5)
C16_1 C15_1 C61_1 120.2(5)
C14_1 C15_1 C61_1 121.5(5)
O16_1 C16_1 C11_1 118.5(5)
O16_1 C16_1 C15_1 120.1(5)
C11_1 C16_1 C15_1 121.4(5)
C16_1 O16_1 C67_1 116.3(4)
C22_1 C21_1 C26_1 119.1(5)
C22_1 C21_1 C123_1 119.2(5)
C26_1 C21_1 C123_1 121.7(5)
C23_1 C22_1 C21_1 121.5(5)
C23_1 C22_1 O22_1 120.0(5)
C21_1 C22_1 O22_1 118.5(5)
C22_1 O22_1 C67_1 117.1(4)
C22_1 C23_1 C24_1 117.2(5)
C22_1 C23_1 C61_1 119.7(5)
C24_1 C23_1 C61_1 122.9(5)
C25_1 C24_1 C23_1 124.0(5)
C25_1 C24_1 H24_1 118.0
C23_1 C24_1 H24_1 118.0
C24_1 C25_1 C26_1 116.9(5)
C24_1 C25_1 C71_1 123.2(5)
C26_1 C25_1 C71_1 119.8(5)
O26_1 C26_1 C25_1 121.0(5)
O26_1 C26_1 C21_1 117.7(5)
C25_1 C26_1 C21_1 121.3(5)
C26_1 O26_1 C77_1 117.9(4)
C36_1 C31_1 C32_1 116.5(5)
C36_1 C31_1 C133_1 121.0(5)
C32_1 C31_1 C133_1 122.4(5)
C33_1 C32_1 O32_1 119.7(5)
C33_1 C32_1 C31_1 123.2(5)
O32_1 C32_1 C31_1 117.1(5)
C32_1 O32_1 C77_1 115.0(4)
C32_1 C33_1 C34_1 117.4(5)
C32_1 C33_1 C71_1 121.5(5)
C34_1 C33_1 C71_1 121.1(5)
C35_1 C34_1 C33_1 122.8(5)
C35_1 C34_1 H34_1 118.6
C33_1 C34_1 H34_1 118.6
C34_1 C35_1 C36_1 116.9(5)
C34_1 C35_1 C81_1 122.9(5)
C36_1 C35_1 C81_1 120.1(5)
C31_1 C36_1 C35_1 123.1(5)
C31_1 C36_1 O36_1 117.6(5)
C35_1 C36_1 O36_1 119.2(5)
C36_1 O36_1 C87_1 113.5(4)
C42_1 C41_1 C46_1 116.9(5)
C42_1 C41_1 C143_1 123.4(5)
C46_1 C41_1 C143_1 119.8(5)
C43_1 C42_1 O42_1 120.9(5)
C43_1 C42_1 C41_1 122.4(5)
O42_1 C42_1 C41_1 116.6(5)
C42_1 O42_1 C87_1 117.4(4)
C44_1 C43_1 C42_1 117.2(5)
C44_1 C43_1 C81_1 122.0(5)
C42_1 C43_1 C81_1 120.8(5)
C45_1 C44_1 C43_1 123.9(5)
C45_1 C44_1 H44_1 118.1
C43_1 C44_1 H44_1 118.1
C44_1 C45_1 C46_1 117.1(5)
C44_1 C45_1 C51_1 122.6(5)
C46_1 C45_1 C51_1 120.1(5)
C45_1 C46_1 O46_1 120.9(4)
C45_1 C46_1 C41_1 122.4(5)
O46_1 C46_1 C41_1 116.6(5)
C46_1 O46_1 C57_1 117.5(4)
C45_1 C51_1 C13_1 106.8(4)
C45_1 C51_1 C52_1 115.0(4)
C13_1 C51_1 C52_1 112.8(4)
C45_1 C51_1 H51_1 107.3
C13_1 C51_1 H51_1 107.3
C52_1 C51_1 H51_1 107.3
C53_1 C52_1 C51_1 113.0(4)
C53_1 C52_1 H52A_1 109.0
C51_1 C52_1 H52A_1 109.0
C53_1 C52_1 H52B_1 109.0
C51_1 C52_1 H52B_1 109.0
H52A_1 C52_1 H52B_1 107.8
C54_1 C53_1 C52_1 112.6(5)
C54_1 C53_1 H53A_1 109.1
C52_1 C53_1 H53A_1 109.1
C54_1 C53_1 H53B_1 109.1
C52_1 C53_1 H53B_1 109.1
H53A_1 C53_1 H53B_1 107.8
C55_1 C54_1 C53_1 116.1(5)
C55_1 C54_1 H54A_1 108.3
C53_1 C54_1 H54A_1 108.3
C55_1 C54_1 H54B_1 108.3
C53_1 C54_1 H54B_1 108.3
H54A_1 C54_1 H54B_1 107.4
C54_1 C55_1 C56_1 112.0(5)
C54_1 C55_1 H55A_1 109.2
C56_1 C55_1 H55A_1 109.2
C54_1 C55_1 H55B_1 109.2
C56_1 C55_1 H55B_1 109.2
H55A_1 C55_1 H55B_1 107.9
C55_1 C56_1 H56A_1 109.5
C55_1 C56_1 H56B_1 109.5
H56A_1 C56_1 H56B_1 109.5
C55_1 C56_1 H56C_1 109.5
H56A_1 C56_1 H56C_1 109.5
H56B_1 C56_1 H56C_1 109.5
O46_1 C57_1 O12_1 112.9(4)
O46_1 C57_1 H57A_1 109.0
O12_1 C57_1 H57A_1 109.0
O46_1 C57_1 H57B_1 109.0
O12_1 C57_1 H57B_1 109.0
H57A_1 C57_1 H57B_1 107.8
C23_1 C61_1 C62_1 114.4(5)
C23_1 C61_1 C15_1 108.7(4)
C62_1 C61_1 C15_1 112.5(4)
C23_1 C61_1 H61_1 106.9
C62_1 C61_1 H61_1 106.9
C15_1 C61_1 H61_1 106.9
C63_1 C62_1 C61_1 113.6(4)
C63_1 C62_1 H62A_1 108.9
C61_1 C62_1 H62A_1 108.9
C63_1 C62_1 H62B_1 108.9
C61_1 C62_1 H62B_1 108.9
H62A_1 C62_1 H62B_1 107.7
C62_1 C63_1 C64_1 112.1(5)
C62_1 C63_1 H63A_1 109.2
C64_1 C63_1 H63A_1 109.2
C62_1 C63_1 H63B_1 109.2
C64_1 C63_1 H63B_1 109.2
H63A_1 C63_1 H63B_1 107.9
C65_1 C64_1 C63_1 115.9(5)
C65_1 C64_1 H64A_1 108.3
C63_1 C64_1 H64A_1 108.3
C65_1 C64_1 H64B_1 108.3
C63_1 C64_1 H64B_1 108.3
H64A_1 C64_1 H64B_1 107.4
C66_1 C65_1 C64_1 112.8(6)
C66_1 C65_1 H65A_1 109.0
C64_1 C65_1 H65A_1 109.0
C66_1 C65_1 H65B_1 109.0
C64_1 C65_1 H65B_1 109.0
H65A_1 C65_1 H65B_1 107.8
C65_1 C66_1 H66A_1 109.5
C65_1 C66_1 H66B_1 109.5
H66A_1 C66_1 H66B_1 109.5
C65_1 C66_1 H66C_1 109.5
H66A_1 C66_1 H66C_1 109.5
H66B_1 C66_1 H66C_1 109.5
O22_1 C67_1 O16_1 114.5(5)
O22_1 C67_1 H67A_1 108.6
O16_1 C67_1 H67A_1 108.6
O22_1 C67_1 H67B_1 108.6
O16_1 C67_1 H67B_1 108.6
H67A_1 C67_1 H67B_1 107.6
C25_1 C71_1 C33_1 109.1(5)
C25_1 C71_1 C72_1 113.2(4)
C33_1 C71_1 C72_1 112.3(4)
C25_1 C71_1 H71_1 107.3
C33_1 C71_1 H71_1 107.3
C72_1 C71_1 H71_1 107.3
C73_1 C72_1 C71_1 116.1(5)
C73_1 C72_1 H72A_1 108.3
C71_1 C72_1 H72A_1 108.3
C73_1 C72_1 H72B_1 108.3
C71_1 C72_1 H72B_1 108.3
H72A_1 C72_1 H72B_1 107.4
C72_1 C73_1 C74_1 111.5(5)
C72_1 C73_1 H73A_1 109.3
C74_1 C73_1 H73A_1 109.3
C72_1 C73_1 H73B_1 109.3
C74_1 C73_1 H73B_1 109.3
H73A_1 C73_1 H73B_1 108.0
C75_1 C74_1 C73_1 115.7(6)
C75_1 C74_1 H74A_1 108.4
C73_1 C74_1 H74A_1 108.4
C75_1 C74_1 H74B_1 108.4
C73_1 C74_1 H74B_1 108.4
H74A_1 C74_1 H74B_1 107.4
C74_1 C75_1 C76_1 114.8(7)
C74_1 C75_1 H75A_1 108.6
C76_1 C75_1 H75A_1 108.6
C74_1 C75_1 H75B_1 108.6
C76_1 C75_1 H75B_1 108.6
H75A_1 C75_1 H75B_1 107.6
C75_1 C76_1 H76A_1 109.5
C75_1 C76_1 H76B_1 109.5
H76A_1 C76_1 H76B_1 109.5
C75_1 C76_1 H76C_1 109.5
H76A_1 C76_1 H76C_1 109.5
H76B_1 C76_1 H76C_1 109.5
O26_1 C77_1 O32_1 113.2(5)
O26_1 C77_1 H77A_1 108.9
O32_1 C77_1 H77A_1 108.9
O26_1 C77_1 H77B_1 108.9
O32_1 C77_1 H77B_1 108.9
H77A_1 C77_1 H77B_1 107.8
C35_1 C81_1 C43_1 108.1(4)
C35_1 C81_1 C82_1 112.9(5)
C43_1 C81_1 C82_1 113.6(4)
C35_1 C81_1 H81_1 107.3
C43_1 C81_1 H81_1 107.3
C82_1 C81_1 H81_1 107.3
C83_1 C82_1 C81_1 113.5(5)
C83_1 C82_1 H82A_1 108.9
C81_1 C82_1 H82A_1 108.9
C83_1 C82_1 H82B_1 108.9
C81_1 C82_1 H82B_1 108.9
H82A_1 C82_1 H82B_1 107.7
C82_1 C83_1 C84_1 113.5(5)
C82_1 C83_1 H83A_1 108.9
C84_1 C83_1 H83A_1 108.9
C82_1 C83_1 H83B_1 108.9
C84_1 C83_1 H83B_1 108.9
H83A_1 C83_1 H83B_1 107.7
C83_1 C84_1 C85_1 112.7(5)
C83_1 C84_1 H84A_1 109.1
C85_1 C84_1 H84A_1 109.1
C83_1 C84_1 H84B_1 109.1
C85_1 C84_1 H84B_1 109.1
H84A_1 C84_1 H84B_1 107.8
C86_1 C85_1 C84_1 111.6(6)
C86_1 C85_1 H85A_1 109.3
C84_1 C85_1 H85A_1 109.3
C86_1 C85_1 H85B_1 109.3
C84_1 C85_1 H85B_1 109.3
H85A_1 C85_1 H85B_1 108.0
C85_1 C86_1 H86A_1 109.5
C85_1 C86_1 H86B_1 109.5
H86A_1 C86_1 H86B_1 109.5
C85_1 C86_1 H86C_1 109.5
H86A_1 C86_1 H86C_1 109.5
H86B_1 C86_1 H86C_1 109.5
O36_1 C87_1 O42_1 112.2(4)
O36_1 C87_1 H87A_1 109.2
O42_1 C87_1 H87A_1 109.2
O36_1 C87_1 H87B_1 109.2
O42_1 C87_1 H87B_1 109.2
H87A_1 C87_1 H87B_1 107.9
C116_1 N111_1 C112_1 116.4(7)
C113_1 C112_1 N111_1 118.8(7)
C113_1 C112_1 H112_1 120.6
N111_1 C112_1 H112_1 120.6
C114_1 C113_1 C112_1 117.8(6)
C114_1 C113_1 C11_1 124.2(6)
C112_1 C113_1 C11_1 118.0(5)
C115_1 C114_1 C113_1 123.2(7)
C115_1 C114_1 H114_1 118.4
C113_1 C114_1 H114_1 118.4
C116_1 C115_1 C114_1 119.0(8)
C116_1 C115_1 H115_1 120.5
C114_1 C115_1 H115_1 120.5
C115_1 C116_1 N111_1 124.7(8)
C115_1 C116_1 H116_1 117.6
N111_1 C116_1 H116_1 117.6
C122_1 N121_1 C126_1 114.8(6)
N121_1 C122_1 C123_1 125.8(6)
N121_1 C122_1 H122_1 117.1
C123_1 C122_1 H122_1 117.1
C122_1 C123_1 C124_1 116.4(5)
C122_1 C123_1 C21_1 122.4(5)
C124_1 C123_1 C21_1 121.1(6)
C125_1 C124_1 C123_1 120.0(6)
C125_1 C124_1 H124_1 120.0
C123_1 C124_1 H124_1 120.0
C126_1 C125_1 C124_1 119.4(6)
C126_1 C125_1 H125_1 120.3
C124_1 C125_1 H125_1 120.3
C125_1 C126_1 N121_1 123.5(6)
C125_1 C126_1 H126_1 118.2
N121_1 C126_1 H126_1 118.2
C132_1 N131_1 C136_1 115.9(5)
N131_1 C132_1 C133_1 124.8(5)
N131_1 C132_1 H132_1 117.6
C133_1 C132_1 H132_1 117.6
C132_1 C133_1 C134_1 116.5(5)
C132_1 C133_1 C31_1 120.1(5)
C134_1 C133_1 C31_1 123.3(5)
C135_1 C134_1 C133_1 119.3(5)
C135_1 C134_1 H134_1 120.3
C133_1 C134_1 H134_1 120.3
C136_1 C135_1 C134_1 119.6(6)
C136_1 C135_1 H135_1 120.2
C134_1 C135_1 H135_1 120.2
N131_1 C136_1 C135_1 123.8(6)
N131_1 C136_1 H136_1 118.1
C135_1 C136_1 H136_1 118.1
C146_1 N141_1 C142_1 115.9(5)
C143_1 C142_1 N141_1 119.4(5)
C143_1 C142_1 H142_1 120.3
N141_1 C142_1 H142_1 120.3
C142_1 C143_1 C144_1 118.1(5)
C142_1 C143_1 C41_1 121.6(5)
C144_1 C143_1 C41_1 120.3(5)
C145_1 C144_1 C143_1 124.0(6)
C145_1 C144_1 H144_1 118.0
C143_1 C144_1 H144_1 118.0
C146_1 C145_1 C144_1 117.1(5)
C146_1 C145_1 H145_1 121.4
C144_1 C145_1 H145_1 121.4
C145_1 C146_1 N141_1 125.5(5)
C145_1 C146_1 H146_1 117.2
N141_1 C146_1 H146_1 117.2
C12_2 C11_2 C16_2 117.0(5)
C12_2 C11_2 C113_2 123.4(5)
C16_2 C11_2 C113_2 119.6(5)
C13_2 C12_2 C11_2 122.6(5)
C13_2 C12_2 O12_2 120.7(5)
C11_2 C12_2 O12_2 116.6(4)
C12_2 O12_2 C57_2 116.7(4)
C14_2 C13_2 C12_2 117.4(5)
C14_2 C13_2 C51_2 121.6(5)
C12_2 C13_2 C51_2 121.0(4)
C13_2 C14_2 C15_2 123.3(5)
C13_2 C14_2 H14_2 118.3
C15_2 C14_2 H14_2 118.3
C14_2 C15_2 C16_2 116.9(5)
C14_2 C15_2 C61_2 122.4(5)
C16_2 C15_2 C61_2 120.6(5)
C15_2 C16_2 O16_2 119.3(5)
C15_2 C16_2 C11_2 122.7(5)
O16_2 C16_2 C11_2 118.0(5)
C16_2 O16_2 C67_2 115.6(4)
C22_2 C21_2 C26_2 117.2(5)
C22_2 C21_2 C123_2 122.8(5)
C26_2 C21_2 C123_2 120.0(5)
C23_2 C22_2 C21_2 123.1(5)
C23_2 C22_2 O22_2 120.2(5)
C21_2 C22_2 O22_2 116.6(5)
C22_2 O22_2 C67_2 117.3(4)
C22_2 C23_2 C24_2 116.6(5)
C22_2 C23_2 C61_2 121.5(4)
C24_2 C23_2 C61_2 121.9(5)
C25_2 C24_2 C23_2 123.2(5)
C25_2 C24_2 H24_2 118.4
C23_2 C24_2 H24_2 118.4
C26_2 C25_2 C24_2 118.1(5)
C26_2 C25_2 C71_2 121.7(5)
C24_2 C25_2 C71_2 120.2(5)
C25_2 C26_2 O26_2 120.9(5)
C25_2 C26_2 C21_2 121.6(5)
O26_2 C26_2 C21_2 117.5(5)
C26_2 O26_2 C77_2 116.7(4)
C32_2 C31_2 C36_2 117.2(5)
C32_2 C31_2 C133_2 119.4(5)
C36_2 C31_2 C133_2 123.4(5)
C31_2 C32_2 O32_2 118.0(6)
C31_2 C32_2 C33_2 122.7(6)
O32_2 C32_2 C33_2 119.3(5)
C32_2 O32_2 C77_2 117.6(4)
C32_2 C33_2 C34_2 117.3(5)
C32_2 C33_2 C71_2 121.1(5)
C34_2 C33_2 C71_2 121.5(5)
C33_2 C34_2 C35_2 123.2(6)
C33_2 C34_2 H34_2 118.4
C35_2 C34_2 H34_2 118.4
C36_2 C35_2 C34_2 116.1(6)
C36_2 C35_2 C81_2 121.3(5)
C34_2 C35_2 C81_2 122.6(5)
C35_2 C36_2 C31_2 123.4(5)
C35_2 C36_2 O36_2 119.4(5)
C31_2 C36_2 O36_2 117.2(5)
C36_2 O36_2 C87_2 115.2(4)
C42_2 C41_2 C46_2 117.5(5)
C42_2 C41_2 C143_2 120.0(5)
C46_2 C41_2 C143_2 122.4(5)
C43_2 C42_2 C41_2 122.6(5)
C43_2 C42_2 O42_2 119.9(5)
C41_2 C42_2 O42_2 117.4(5)
C42_2 O42_2 C87_2 115.3(4)
C42_2 C43_2 C44_2 117.0(5)
C42_2 C43_2 C81_2 119.8(5)
C44_2 C43_2 C81_2 123.2(5)
C45_2 C44_2 C43_2 122.9(5)
C45_2 C44_2 H44_2 118.6
C43_2 C44_2 H44_2 118.6
C44_2 C45_2 C46_2 117.8(5)
C44_2 C45_2 C51_2 123.1(5)
C46_2 C45_2 C51_2 119.0(5)
O46_2 C46_2 C45_2 120.5(5)
O46_2 C46_2 C41_2 117.5(5)
C45_2 C46_2 C41_2 122.0(5)
C46_2 O46_2 C57_2 115.5(4)
C13_2 C51_2 C45_2 108.8(4)
C13_2 C51_2 C52_2 112.4(4)
C45_2 C51_2 C52_2 113.9(4)
C13_2 C51_2 H51_2 107.1
C45_2 C51_2 H51_2 107.1
C52_2 C51_2 H51_2 107.1
C53_2 C52_2 C51_2 115.1(4)
C53_2 C52_2 H52A_2 108.5
C51_2 C52_2 H52A_2 108.5
C53_2 C52_2 H52B_2 108.5
C51_2 C52_2 H52B_2 108.5
H52A_2 C52_2 H52B_2 107.5
C54_2 C53_2 C52_2 112.3(5)
C54_2 C53_2 H53A_2 109.1
C52_2 C53_2 H53A_2 109.1
C54_2 C53_2 H53B_2 109.1
C52_2 C53_2 H53B_2 109.1
H53A_2 C53_2 H53B_2 107.9
C55_2 C54_2 C53_2 115.7(5)
C55_2 C54_2 H54A_2 108.3
C53_2 C54_2 H54A_2 108.3
C55_2 C54_2 H54B_2 108.3
C53_2 C54_2 H54B_2 108.3
H54A_2 C54_2 H54B_2 107.4
C54_2 C55_2 C56_2 115.6(5)
C54_2 C55_2 H55A_2 108.4
C56_2 C55_2 H55A_2 108.4
C54_2 C55_2 H55B_2 108.4
C56_2 C55_2 H55B_2 108.4
H55A_2 C55_2 H55B_2 107.4
C55_2 C56_2 H56B_2 109.5
C55_2 C56_2 H56E_2 109.5
H56B_2 C56_2 H56E_2 109.5
C55_2 C56_2 H56F_2 109.5
H56B_2 C56_2 H56F_2 109.5
H56E_2 C56_2 H56F_2 109.5
O46_2 C57_2 O12_2 112.3(5)
O46_2 C57_2 H57A_2 109.1
O12_2 C57_2 H57A_2 109.1
O46_2 C57_2 H57B_2 109.1
O12_2 C57_2 H57B_2 109.1
H57A_2 C57_2 H57B_2 107.9
C15_2 C61_2 C23_2 108.6(4)
C15_2 C61_2 C62_2 113.4(4)
C23_2 C61_2 C62_2 113.1(4)
C15_2 C61_2 H61_2 107.2
C23_2 C61_2 H61_2 107.2
C62_2 C61_2 H61_2 107.2
C61_2 C62_2 C63_2 112.6(5)
C61_2 C62_2 H62A_2 109.1
C63_2 C62_2 H62A_2 109.1
C61_2 C62_2 H62B_2 109.1
C63_2 C62_2 H62B_2 109.1
H62A_2 C62_2 H62B_2 107.8
C64_2 C63_2 C62_2 113.2(5)
C64_2 C63_2 H63A_2 108.9
C62_2 C63_2 H63A_2 108.9
C64_2 C63_2 H63B_2 108.9
C62_2 C63_2 H63B_2 108.9
H63A_2 C63_2 H63B_2 107.7
C63_2 C64_2 C65_2 113.0(5)
C63_2 C64_2 H64A_2 109.0
C65_2 C64_2 H64A_2 109.0
C63_2 C64_2 H64B_2 109.0
C65_2 C64_2 H64B_2 109.0
H64A_2 C64_2 H64B_2 107.8
C66_2 C65_2 C64_2 112.0(5)
C66_2 C65_2 H65A_2 109.2
C64_2 C65_2 H65A_2 109.2
C66_2 C65_2 H65B_2 109.2
C64_2 C65_2 H65B_2 109.2
H65A_2 C65_2 H65B_2 107.9
C65_2 C66_2 H66B_2 109.5
C65_2 C66_2 H66E_2 109.5
H66B_2 C66_2 H66E_2 109.5
C65_2 C66_2 H66F_2 109.5
H66B_2 C66_2 H66F_2 109.5
H66E_2 C66_2 H66F_2 109.5
O16_2 C67_2 O22_2 113.7(4)
O16_2 C67_2 H67A_2 108.8
O22_2 C67_2 H67A_2 108.8
O16_2 C67_2 H67B_2 108.8
O22_2 C67_2 H67B_2 108.8
H67A_2 C67_2 H67B_2 107.7
C33_2 C71_2 C72_2 113.1(5)
C33_2 C71_2 C25_2 106.7(4)
C72_2 C71_2 C25_2 115.6(4)
C33_2 C71_2 H71_2 107.0
C72_2 C71_2 H71_2 107.0
C25_2 C71_2 H71_2 107.0
C71_2 C72_2 C73_2 114.2(5)
C71_2 C72_2 H72A_2 108.7
C73_2 C72_2 H72A_2 108.7
C71_2 C72_2 H72B_2 108.7
C73_2 C72_2 H72B_2 108.7
H72A_2 C72_2 H72B_2 107.6
C72_2 C73_2 C74_2 112.6(5)
C72_2 C73_2 H73A_2 109.1
C74_2 C73_2 H73A_2 109.1
C72_2 C73_2 H73B_2 109.1
C74_2 C73_2 H73B_2 109.1
H73A_2 C73_2 H73B_2 107.8
C75_2 C74_2 C73_2 115.9(5)
C75_2 C74_2 H74A_2 108.3
C73_2 C74_2 H74A_2 108.3
C75_2 C74_2 H74B_2 108.3
C73_2 C74_2 H74B_2 108.3
H74A_2 C74_2 H74B_2 107.4
C74_2 C75_2 C76_2 112.5(6)
C74_2 C75_2 H75A_2 109.1
C76_2 C75_2 H75A_2 109.1
C74_2 C75_2 H75B_2 109.1
C76_2 C75_2 H75B_2 109.1
H75A_2 C75_2 H75B_2 107.8
C75_2 C76_2 H76B_2 109.5
C75_2 C76_2 H76E_2 109.5
H76B_2 C76_2 H76E_2 109.5
C75_2 C76_2 H76F_2 109.5
H76B_2 C76_2 H76F_2 109.5
H76E_2 C76_2 H76F_2 109.5
O32_2 C77_2 O26_2 111.7(4)
O32_2 C77_2 H77A_2 109.3
O26_2 C77_2 H77A_2 109.3
O32_2 C77_2 H77B_2 109.3
O26_2 C77_2 H77B_2 109.3
H77A_2 C77_2 H77B_2 107.9
C35_2 C81_2 C43_2 109.3(5)
C35_2 C81_2 C82_2 113.4(4)
C43_2 C81_2 C82_2 113.2(5)
C35_2 C81_2 H81_2 106.8
C43_2 C81_2 H81_2 106.8
C82_2 C81_2 H81_2 106.8
C83_2 C82_2 C81_2 113.0(4)
C83_2 C82_2 H82A_2 109.0
C81_2 C82_2 H82A_2 109.0
C83_2 C82_2 H82B_2 109.0
C81_2 C82_2 H82B_2 109.0
H82A_2 C82_2 H82B_2 107.8
C82_2 C83_2 C84_2 113.1(4)
C82_2 C83_2 H83A_2 109.0
C84_2 C83_2 H83A_2 109.0
C82_2 C83_2 H83B_2 109.0
C84_2 C83_2 H83B_2 109.0
H83A_2 C83_2 H83B_2 107.8
C83_2 C84_2 C85_2 114.7(5)
C83_2 C84_2 H84A_2 108.6
C85_2 C84_2 H84A_2 108.6
C83_2 C84_2 H84B_2 108.6
C85_2 C84_2 H84B_2 108.6
H84A_2 C84_2 H84B_2 107.6
C86_2 C85_2 C84_2 113.8(5)
C86_2 C85_2 H85A_2 108.8
C84_2 C85_2 H85A_2 108.8
C86_2 C85_2 H85B_2 108.8
C84_2 C85_2 H85B_2 108.8
H85A_2 C85_2 H85B_2 107.7
C85_2 C86_2 H86B_2 109.5
C85_2 C86_2 H86E_2 109.5
H86B_2 C86_2 H86E_2 109.5
C85_2 C86_2 H86F_2 109.5
H86B_2 C86_2 H86F_2 109.5
H86E_2 C86_2 H86F_2 109.5
O36_2 C87_2 O42_2 113.1(5)
O36_2 C87_2 H87A_2 109.0
O42_2 C87_2 H87A_2 109.0
O36_2 C87_2 H87B_2 109.0
O42_2 C87_2 H87B_2 109.0
H87A_2 C87_2 H87B_2 107.8
C116_2 N111_2 C112_2 113.8(7)
C113_2 C112_2 N111_2 120.4(6)
C113_2 C112_2 H112_2 119.8
N111_2 C112_2 H112_2 119.8
C112_2 C113_2 C114_2 117.0(5)
C112_2 C113_2 C11_2 124.1(5)
C114_2 C113_2 C11_2 118.9(5)
C115_2 C114_2 C113_2 125.9(7)
C115_2 C114_2 H114_2 117.0
C113_2 C114_2 H114_2 117.0
C116_2 C115_2 C114_2 115.6(7)
C116_2 C115_2 H115_2 122.2
C114_2 C115_2 H115_2 122.2
C115_2 C116_2 N111_2 127.2(8)
C115_2 C116_2 H116_2 116.4
N111_2 C116_2 H116_2 116.4
C122_2 N121_2 C126_2 115.2(5)
N121_2 C122_2 C123_2 125.8(5)
N121_2 C122_2 H122_2 117.1
C123_2 C122_2 H122_2 117.1
C122_2 C123_2 C124_2 115.2(5)
C122_2 C123_2 C21_2 121.9(5)
C124_2 C123_2 C21_2 122.8(5)
C125_2 C124_2 C123_2 120.4(5)
C125_2 C124_2 H124_2 119.8
C123_2 C124_2 H124_2 119.8
C124_2 C125_2 C126_2 119.2(5)
C124_2 C125_2 H125_2 120.4
C126_2 C125_2 H125_2 120.4
N121_2 C126_2 C125_2 124.1(6)
N121_2 C126_2 H126_2 117.9
C125_2 C126_2 H126_2 117.9
C136_2 N131_2 C132_2 109.0(7)
C133_2 C132_2 N131_2 120.6(7)
C133_2 C132_2 H132_2 119.7
N131_2 C132_2 H132_2 119.7
C132_2 C133_2 C134_2 116.7(7)
C132_2 C133_2 C31_2 123.5(7)
C134_2 C133_2 C31_2 119.6(6)
C135_2 C134_2 C133_2 129.4(9)
C135_2 C134_2 H134_2 115.3
C133_2 C134_2 H134_2 115.3
C136_2 C135_2 C134_2 109.0(9)
C136_2 C135_2 H135_2 125.5
C134_2 C135_2 H135_2 125.5
C135_2 C136_2 N131_2 134.6(10)
C135_2 C136_2 H136_2 112.7
N131_2 C136_2 H136_2 112.7
C146_2 N141_2 C142_2 115.3(6)
C143_2 C142_2 N141_2 121.1(6)
C143_2 C142_2 H142_2 119.4
N141_2 C142_2 H142_2 119.4
C144_2 C143_2 C142_2 116.2(6)
C144_2 C143_2 C41_2 121.3(5)
C142_2 C143_2 C41_2 122.3(5)
C145_2 C144_2 C143_2 124.8(6)
C145_2 C144_2 H144_2 117.6
C143_2 C144_2 H144_2 117.6
C146_2 C145_2 C144_2 117.6(6)
C146_2 C145_2 H145_2 121.2
C144_2 C145_2 H145_2 121.2
C145_2 C146_2 N141_2 124.9(6)
C145_2 C146_2 H146_2 117.6
N141_2 C146_2 H146_2 117.6

loop_
_geom_bond_atom_site_label_1
_geom_bond_atom_site_label_2
_geom_bond_distance
C1S O1S 1.397(7)
C1S H1A 0.9800
C1S H1B 0.9800
C1S H1C 0.9800
O1S H1 0.8400
C2S O2S 1.401(8)
C2S H2A 0.9800
C2S H2B 0.9800
C2S H2C 0.9800
O2S H2 0.8400
C3S O3S 1.395(7)
C3S H3A 0.9800
C3S H3B 0.9800
C3S H3C 0.9800
O3S H3 0.8400
C4S O4S 1.397(8)
C4S H4A 0.9800
C4S H4B 0.9800
C4S H4C 0.9800
O4S H4 0.8400
C5S O5S 1.379(8)
C5S H5A 0.9800
C5S H5B 0.9800
C5S H5C 0.9800
O5S H5 0.8400
C6S O6S 1.408(8)
C6S H6A 0.9800
C6S H6B 0.9800
C6S H6C 0.9800
O6S H6 0.8400
C7A O7A 1.430(13)
C7A H7A 0.9800
C7A H7B 0.9800
C7A H7C 0.9800
O7A H7D 0.8400
C7B O7B 1.436(16)
C7B H7E 0.9800
C7B H7F 0.9800
C7B H7G 0.9800
O7B H7H 0.8400
C11_1 C12_1 1.386(7)
C11_1 C16_1 1.386(7)
C11_1 C113_1 1.472(7)
C12_1 C13_1 1.376(7)
C12_1 O12_1 1.391(6)
O12_1 C57_1 1.411(6)
C13_1 C14_1 1.383(7)
C13_1 C51_1 1.518(7)
C14_1 C15_1 1.391(7)
C14_1 H14_1 0.9500
C15_1 C16_1 1.388(7)
C15_1 C61_1 1.521(7)
C16_1 O16_1 1.379(6)
O16_1 C67_1 1.414(6)
C21_1 C22_1 1.385(7)
C21_1 C26_1 1.397(7)
C21_1 C123_1 1.477(7)
C22_1 C23_1 1.383(7)
C22_1 O22_1 1.391(6)
O22_1 C67_1 1.393(6)
C23_1 C24_1 1.389(7)
C23_1 C61_1 1.502(7)
C24_1 C25_1 1.376(7)
C24_1 H24_1 0.9500
C25_1 C26_1 1.394(7)
C25_1 C71_1 1.508(7)
C26_1 O26_1 1.364(6)
O26_1 C77_1 1.401(6)
C31_1 C36_1 1.385(7)
C31_1 C32_1 1.399(7)
C31_1 C133_1 1.479(7)
C32_1 C33_1 1.367(7)
C32_1 O32_1 1.392(6)
O32_1 C77_1 1.410(6)
C33_1 C34_1 1.391(7)
C33_1 C71_1 1.520(7)
C34_1 C35_1 1.385(7)
C34_1 H34_1 0.9500
C35_1 C36_1 1.389(7)
C35_1 C81_1 1.500(7)
C36_1 O36_1 1.393(6)
O36_1 C87_1 1.410(6)
C41_1 C42_1 1.393(7)
C41_1 C46_1 1.408(7)
C41_1 C143_1 1.490(7)
C42_1 C43_1 1.382(7)
C42_1 O42_1 1.386(6)
O42_1 C87_1 1.415(6)
C43_1 C44_1 1.381(7)
C43_1 C81_1 1.518(7)
C44_1 C45_1 1.372(7)
C44_1 H44_1 0.9500
C45_1 C46_1 1.380(7)
C45_1 C51_1 1.518(7)
C46_1 O46_1 1.395(6)
O46_1 C57_1 1.405(6)
C51_1 C52_1 1.526(7)
C51_1 H51_1 1.0000
C52_1 C53_1 1.514(7)
C52_1 H52A_1 0.9900
C52_1 H52B_1 0.9900
C53_1 C54_1 1.514(7)
C53_1 H53A_1 0.9900
C53_1 H53B_1 0.9900
C54_1 C55_1 1.505(8)
C54_1 H54A_1 0.9900
C54_1 H54B_1 0.9900
C55_1 C56_1 1.521(8)
C55_1 H55A_1 0.9900
C55_1 H55B_1 0.9900
C56_1 H56A_1 0.9800
C56_1 H56B_1 0.9800
C56_1 H56C_1 0.9800
C57_1 H57A_1 0.9900
C57_1 H57B_1 0.9900
C61_1 C62_1 1.515(7)
C61_1 H61_1 1.0000
C62_1 C63_1 1.509(7)
C62_1 H62A_1 0.9900
C62_1 H62B_1 0.9900
C63_1 C64_1 1.519(8)
C63_1 H63A_1 0.9900
C63_1 H63B_1 0.9900
C64_1 C65_1 1.492(8)
C64_1 H64A_1 0.9900
C64_1 H64B_1 0.9900
C65_1 C66_1 1.469(9)
C65_1 H65A_1 0.9900
C65_1 H65B_1 0.9900
C66_1 H66A_1 0.9800
C66_1 H66B_1 0.9800
C66_1 H66C_1 0.9800
C67_1 H67A_1 0.9900
C67_1 H67B_1 0.9900
C71_1 C72_1 1.528(7)
C71_1 H71_1 1.0000
C72_1 C73_1 1.498(8)
C72_1 H72A_1 0.9900
C72_1 H72B_1 0.9900
C73_1 C74_1 1.537(8)
C73_1 H73A_1 0.9900
C73_1 H73B_1 0.9900
C74_1 C75_1 1.436(9)
C74_1 H74A_1 0.9900
C74_1 H74B_1 0.9900
C75_1 C76_1 1.512(9)
C75_1 H75A_1 0.9900
C75_1 H75B_1 0.9900
C76_1 H76A_1 0.9800
C76_1 H76B_1 0.9800
C76_1 H76C_1 0.9800
C77_1 H77A_1 0.9900
C77_1 H77B_1 0.9900
C81_1 C82_1 1.529(7)
C81_1 H81_1 1.0000
C82_1 C83_1 1.517(7)
C82_1 H82A_1 0.9900
C82_1 H82B_1 0.9900
C83_1 C84_1 1.522(7)
C83_1 H83A_1 0.9900
C83_1 H83B_1 0.9900
C84_1 C85_1 1.545(8)
C84_1 H84A_1 0.9900
C84_1 H84B_1 0.9900
C85_1 C86_1 1.512(9)
C85_1 H85A_1 0.9900
C85_1 H85B_1 0.9900
C86_1 H86A_1 0.9800
C86_1 H86B_1 0.9800
C86_1 H86C_1 0.9800
C87_1 H87A_1 0.9900
C87_1 H87B_1 0.9900
N111_1 C116_1 1.375(10)
N111_1 C112_1 1.413(9)
C112_1 C113_1 1.377(7)
C112_1 H112_1 0.9500
C113_1 C114_1 1.367(8)
C114_1 C115_1 1.323(9)
C114_1 H114_1 0.9500
C115_1 C116_1 1.269(11)
C115_1 H115_1 0.9500
C116_1 H116_1 0.9500
N121_1 C122_1 1.352(6)
N121_1 C126_1 1.368(7)
C122_1 C123_1 1.365(7)
C122_1 H122_1 0.9500
C123_1 C124_1 1.391(7)
C124_1 C125_1 1.366(7)
C124_1 H124_1 0.9500
C125_1 C126_1 1.350(8)
C125_1 H125_1 0.9500
C126_1 H126_1 0.9500
N131_1 C132_1 1.331(6)
N131_1 C136_1 1.335(6)
C132_1 C133_1 1.373(6)
C132_1 H132_1 0.9500
C133_1 C134_1 1.388(7)
C134_1 C135_1 1.354(7)
C134_1 H134_1 0.9500
C135_1 C136_1 1.343(7)
C135_1 H135_1 0.9500
C136_1 H136_1 0.9500
N141_1 C146_1 1.395(7)
N141_1 C142_1 1.399(7)
C142_1 C143_1 1.358(6)
C142_1 H142_1 0.9500
C143_1 C144_1 1.393(6)
C144_1 C145_1 1.306(6)
C144_1 H144_1 0.9500
C145_1 C146_1 1.296(7)
C145_1 H145_1 0.9500
C146_1 H146_1 0.9500
C11_2 C12_2 1.389(7)
C11_2 C16_2 1.400(7)
C11_2 C113_2 1.478(7)
C12_2 C13_2 1.386(7)
C12_2 O12_2 1.395(6)
O12_2 C57_2 1.421(6)
C13_2 C14_2 1.382(7)
C13_2 C51_2 1.509(7)
C14_2 C15_2 1.386(7)
C14_2 H14_2 0.9500
C15_2 C16_2 1.388(7)
C15_2 C61_2 1.505(7)
C16_2 O16_2 1.391(6)
O16_2 C67_2 1.406(6)
C21_2 C22_2 1.385(7)
C21_2 C26_2 1.408(7)
C21_2 C123_2 1.469(7)
C22_2 C23_2 1.380(7)
C22_2 O22_2 1.403(6)
O22_2 C67_2 1.412(5)
C23_2 C24_2 1.386(7)
C23_2 C61_2 1.506(7)
C24_2 C25_2 1.380(7)
C24_2 H24_2 0.9500
C25_2 C26_2 1.371(7)
C25_2 C71_2 1.529(7)
C26_2 O26_2 1.386(6)
O26_2 C77_2 1.418(6)
C31_2 C32_2 1.373(7)
C31_2 C36_2 1.389(8)
C31_2 C133_2 1.471(8)
C32_2 O32_2 1.380(6)
C32_2 C33_2 1.382(8)
O32_2 C77_2 1.407(6)
C33_2 C34_2 1.385(7)
C33_2 C71_2 1.510(7)
C34_2 C35_2 1.386(7)
C34_2 H34_2 0.9500
C35_2 C36_2 1.384(8)
C35_2 C81_2 1.503(8)
C36_2 O36_2 1.403(6)
O36_2 C87_2 1.409(6)
C41_2 C42_2 1.389(7)
C41_2 C46_2 1.396(7)
C41_2 C143_2 1.479(7)
C42_2 C43_2 1.384(7)
C42_2 O42_2 1.389(6)
O42_2 C87_2 1.415(6)
C43_2 C44_2 1.395(7)
C43_2 C81_2 1.505(7)
C44_2 C45_2 1.378(7)
C44_2 H44_2 0.9500
C45_2 C46_2 1.384(7)
C45_2 C51_2 1.521(7)
C46_2 O46_2 1.381(6)
O46_2 C57_2 1.409(6)
C51_2 C52_2 1.539(7)
C51_2 H51_2 1.0000
C52_2 C53_2 1.514(7)
C52_2 H52A_2 0.9900
C52_2 H52B_2 0.9900
C53_2 C54_2 1.507(8)
C53_2 H53A_2 0.9900
C53_2 H53B_2 0.9900
C54_2 C55_2 1.476(8)
C54_2 H54A_2 0.9900
C54_2 H54B_2 0.9900
C55_2 C56_2 1.488(8)
C55_2 H55A_2 0.9900
C55_2 H55B_2 0.9900
C56_2 H56B_2 0.9800
C56_2 H56E_2 0.9800
C56_2 H56F_2 0.9800
C57_2 H57A_2 0.9900
C57_2 H57B_2 0.9900
C61_2 C62_2 1.530(7)
C61_2 H61_2 1.0000
C62_2 C63_2 1.532(7)
C62_2 H62A_2 0.9900
C62_2 H62B_2 0.9900
C63_2 C64_2 1.512(7)
C63_2 H63A_2 0.9900
C63_2 H63B_2 0.9900
C64_2 C65_2 1.534(8)
C64_2 H64A_2 0.9900
C64_2 H64B_2 0.9900
C65_2 C66_2 1.529(9)
C65_2 H65A_2 0.9900
C65_2 H65B_2 0.9900
C66_2 H66B_2 0.9800
C66_2 H66E_2 0.9800
C66_2 H66F_2 0.9800
C67_2 H67A_2 0.9900
C67_2 H67B_2 0.9900
C71_2 C72_2 1.513(7)
C71_2 H71_2 1.0000
C72_2 C73_2 1.519(7)
C72_2 H72A_2 0.9900
C72_2 H72B_2 0.9900
C73_2 C74_2 1.520(8)
C73_2 H73A_2 0.9900
C73_2 H73B_2 0.9900
C74_2 C75_2 1.493(9)
C74_2 H74A_2 0.9900
C74_2 H74B_2 0.9900
C75_2 C76_2 1.518(9)
C75_2 H75A_2 0.9900
C75_2 H75B_2 0.9900
C76_2 H76B_2 0.9800
C76_2 H76E_2 0.9800
C76_2 H76F_2 0.9800
C77_2 H77A_2 0.9900
C77_2 H77B_2 0.9900
C81_2 C82_2 1.535(7)
C81_2 H81_2 1.0000
C82_2 C83_2 1.505(7)
C82_2 H82A_2 0.9900
C82_2 H82B_2 0.9900
C83_2 C84_2 1.507(7)
C83_2 H83A_2 0.9900
C83_2 H83B_2 0.9900
C84_2 C85_2 1.511(8)
C84_2 H84A_2 0.9900
C84_2 H84B_2 0.9900
C85_2 C86_2 1.483(7)
C85_2 H85A_2 0.9900
C85_2 H85B_2 0.9900
C86_2 H86B_2 0.9800
C86_2 H86E_2 0.9800
C86_2 H86F_2 0.9800
C87_2 H87A_2 0.9900
C87_2 H87B_2 0.9900
N111_2 C116_2 1.405(9)
N111_2 C112_2 1.416(8)
C112_2 C113_2 1.357(7)
C112_2 H112_2 0.9500
C113_2 C114_2 1.386(7)
C114_2 C115_2 1.302(7)
C114_2 H114_2 0.9500
C115_2 C116_2 1.290(9)
C115_2 H115_2 0.9500
C116_2 H116_2 0.9500
N121_2 C122_2 1.338(6)
N121_2 C126_2 1.339(6)
C122_2 C123_2 1.377(6)
C122_2 H122_2 0.9500
C123_2 C124_2 1.400(7)
C124_2 C125_2 1.348(7)
C124_2 H124_2 0.9500
C125_2 C126_2 1.351(7)
C125_2 H125_2 0.9500
C126_2 H126_2 0.9500
N131_2 C136_2 1.423(10)
N131_2 C132_2 1.448(9)
C132_2 C133_2 1.354(7)
C132_2 H132_2 0.9500
C133_2 C134_2 1.376(8)
C134_2 C135_2 1.317(8)
C134_2 H134_2 0.9500
C135_2 C136_2 1.262(10)
C135_2 H135_2 0.9500
C136_2 H136_2 0.9500
N141_2 C146_2 1.364(8)
N141_2 C142_2 1.410(7)
C142_2 C143_2 1.368(7)
C142_2 H142_2 0.9500
C143_2 C144_2 1.354(7)
C144_2 C145_2 1.323(7)
C144_2 H144_2 0.9500
C145_2 C146_2 1.302(7)
C145_2 H145_2 0.9500
C146_2 H146_2 0.9500

loop_
_geom_torsion_atom_site_label_1
_geom_torsion_atom_site_label_2
_geom_torsion_atom_site_label_3
_geom_torsion_atom_site_label_4
_geom_torsion
C16_1 C11_1 C12_1 C13_1 3.4(8)
C113_1 C11_1 C12_1 C13_1 -173.8(5)
C16_1 C11_1 C12_1 O12_1 -179.3(4)
C113_1 C11_1 C12_1 O12_1 3.5(7)
C13_1 C12_1 O12_1 C57_1 -84.9(6)
C11_1 C12_1 O12_1 C57_1 97.7(5)
C11_1 C12_1 C13_1 C14_1 0.7(8)
O12_1 C12_1 C13_1 C14_1 -176.5(4)
C11_1 C12_1 C13_1 C51_1 -177.1(5)
O12_1 C12_1 C13_1 C51_1 5.7(7)
C12_1 C13_1 C14_1 C15_1 -2.1(7)
C51_1 C13_1 C14_1 C15_1 175.6(4)
C13_1 C14_1 C15_1 C16_1 -0.6(7)
C13_1 C14_1 C15_1 C61_1 178.9(5)
C12_1 C11_1 C16_1 O16_1 176.5(4)
C113_1 C11_1 C16_1 O16_1 -6.4(7)
C12_1 C11_1 C16_1 C15_1 -6.2(7)
C113_1 C11_1 C16_1 C15_1 170.9(5)
C14_1 C15_1 C16_1 O16_1 -177.9(4)
C61_1 C15_1 C16_1 O16_1 2.7(7)
C14_1 C15_1 C16_1 C11_1 4.8(7)
C61_1 C15_1 C16_1 C11_1 -174.6(4)
C11_1 C16_1 O16_1 C67_1 -108.4(5)
C15_1 C16_1 O16_1 C67_1 74.3(6)
C26_1 C21_1 C22_1 C23_1 0.6(9)
C123_1 C21_1 C22_1 C23_1 -179.0(5)
C26_1 C21_1 C22_1 O22_1 -179.2(5)
C123_1 C21_1 C22_1 O22_1 1.1(8)
C23_1 C22_1 O22_1 C67_1 -77.5(6)
C21_1 C22_1 O22_1 C67_1 102.3(6)
C21_1 C22_1 C23_1 C24_1 -1.8(8)
O22_1 C22_1 C23_1 C24_1 178.0(5)
C21_1 C22_1 C23_1 C61_1 -178.5(5)
O22_1 C22_1 C23_1 C61_1 1.3(8)
C22_1 C23_1 C24_1 C25_1 1.3(9)
C61_1 C23_1 C24_1 C25_1 177.9(5)
C23_1 C24_1 C25_1 C26_1 0.4(9)
C23_1 C24_1 C25_1 C71_1 -176.0(5)
C24_1 C25_1 C26_1 O26_1 176.4(5)
C71_1 C25_1 C26_1 O26_1 -7.0(8)
C24_1 C25_1 C26_1 C21_1 -1.7(9)
C71_1 C25_1 C26_1 C21_1 174.9(5)
C22_1 C21_1 C26_1 O26_1 -177.0(5)
C123_1 C21_1 C26_1 O26_1 2.7(9)
C22_1 C21_1 C26_1 C25_1 1.2(9)
C123_1 C21_1 C26_1 C25_1 -179.2(5)
C25_1 C26_1 O26_1 C77_1 81.5(7)
C21_1 C26_1 O26_1 C77_1 -100.3(6)
C36_1 C31_1 C32_1 C33_1 0.9(8)
C133_1 C31_1 C32_1 C33_1 -178.0(5)
C36_1 C31_1 C32_1 O32_1 179.6(4)
C133_1 C31_1 C32_1 O32_1 0.6(8)
C33_1 C32_1 O32_1 C77_1 -82.2(6)
C31_1 C32_1 O32_1 C77_1 99.1(6)
O32_1 C32_1 C33_1 C34_1 -177.4(4)
C31_1 C32_1 C33_1 C34_1 1.3(8)
O32_1 C32_1 C33_1 C71_1 4.6(8)
C31_1 C32_1 C33_1 C71_1 -176.7(5)
C32_1 C33_1 C34_1 C35_1 -1.4(8)
C71_1 C33_1 C34_1 C35_1 176.6(5)
C33_1 C34_1 C35_1 C36_1 -0.6(8)
C33_1 C34_1 C35_1 C81_1 -176.4(5)
C32_1 C31_1 C36_1 C35_1 -3.2(8)
C133_1 C31_1 C36_1 C35_1 175.8(5)
C32_1 C31_1 C36_1 O36_1 176.3(5)
C133_1 C31_1 C36_1 O36_1 -4.7(7)
C34_1 C35_1 C36_1 C31_1 3.0(8)
C81_1 C35_1 C36_1 C31_1 178.9(5)
C34_1 C35_1 C36_1 O36_1 -176.4(4)
C81_1 C35_1 C36_1 O36_1 -0.5(7)
C31_1 C36_1 O36_1 C87_1 -98.0(5)
C35_1 C36_1 O36_1 C87_1 81.5(6)
C46_1 C41_1 C42_1 C43_1 0.2(7)
C143_1 C41_1 C42_1 C43_1 -179.7(5)
C46_1 C41_1 C42_1 O42_1 175.8(4)
C143_1 C41_1 C42_1 O42_1 -4.1(7)
C43_1 C42_1 O42_1 C87_1 -76.3(6)
C41_1 C42_1 O42_1 C87_1 108.0(5)
O42_1 C42_1 C43_1 C44_1 -178.7(4)
C41_1 C42_1 C43_1 C44_1 -3.3(8)
O42_1 C42_1 C43_1 C81_1 1.9(7)
C41_1 C42_1 C43_1 C81_1 177.3(5)
C42_1 C43_1 C44_1 C45_1 3.7(7)
C81_1 C43_1 C44_1 C45_1 -177.0(5)
C43_1 C44_1 C45_1 C46_1 -0.7(8)
C43_1 C44_1 C45_1 C51_1 -176.3(5)
C44_1 C45_1 C46_1 O46_1 173.7(4)
C51_1 C45_1 C46_1 O46_1 -10.6(7)
C44_1 C45_1 C46_1 C41_1 -2.7(7)
C51_1 C45_1 C46_1 C41_1 173.0(4)
C42_1 C41_1 C46_1 C45_1 2.9(7)
C143_1 C41_1 C46_1 C45_1 -177.2(5)
C42_1 C41_1 C46_1 O46_1 -173.6(4)
C143_1 C41_1 C46_1 O46_1 6.3(7)
C45_1 C46_1 O46_1 C57_1 84.4(6)
C41_1 C46_1 O46_1 C57_1 -99.0(5)
C44_1 C45_1 C51_1 C13_1 94.4(6)
C46_1 C45_1 C51_1 C13_1 -81.0(6)
C44_1 C45_1 C51_1 C52_1 -31.6(7)
C46_1 C45_1 C51_1 C52_1 153.0(5)
C12_1 C13_1 C51_1 C45_1 85.8(6)
C14_1 C13_1 C51_1 C45_1 -91.9(6)
C12_1 C13_1 C51_1 C52_1 -146.9(5)
C14_1 C13_1 C51_1 C52_1 35.5(6)
C45_1 C51_1 C52_1 C53_1 -67.7(6)
C13_1 C51_1 C52_1 C53_1 169.4(4)
C51_1 C52_1 C53_1 C54_1 169.7(4)
C52_1 C53_1 C54_1 C55_1 58.6(7)
C53_1 C54_1 C55_1 C56_1 -177.7(5)
C46_1 O46_1 C57_1 O12_1 -88.5(5)
C12_1 O12_1 C57_1 O46_1 91.2(5)
C22_1 C23_1 C61_1 C62_1 -147.0(5)
C24_1 C23_1 C61_1 C62_1 36.5(7)
C22_1 C23_1 C61_1 C15_1 86.3(6)
C24_1 C23_1 C61_1 C15_1 -90.2(6)
C16_1 C15_1 C61_1 C23_1 -90.2(6)
C14_1 C15_1 C61_1 C23_1 90.3(6)
C16_1 C15_1 C61_1 C62_1 142.0(5)
C14_1 C15_1 C61_1 C62_1 -37.4(6)
C23_1 C61_1 C62_1 C63_1 64.5(6)
C15_1 C61_1 C62_1 C63_1 -170.8(4)
C61_1 C62_1 C63_1 C64_1 179.5(5)
C62_1 C63_1 C64_1 C65_1 -178.6(5)
C63_1 C64_1 C65_1 C66_1 70.4(8)
C22_1 O22_1 C67_1 O16_1 96.0(5)
C16_1 O16_1 C67_1 O22_1 -95.4(6)
C24_1 C25_1 C71_1 C33_1 95.0(6)
C26_1 C25_1 C71_1 C33_1 -81.4(6)
C24_1 C25_1 C71_1 C72_1 -30.9(8)
C26_1 C25_1 C71_1 C72_1 152.7(5)
C32_1 C33_1 C71_1 C25_1 85.2(6)
C34_1 C33_1 C71_1 C25_1 -92.8(6)
C32_1 C33_1 C71_1 C72_1 -148.4(5)
C34_1 C33_1 C71_1 C72_1 33.7(7)
C25_1 C71_1 C72_1 C73_1 -65.9(7)
C33_1 C71_1 C72_1 C73_1 169.9(5)
C71_1 C72_1 C73_1 C74_1 179.8(5)
C72_1 C73_1 C74_1 C75_1 -176.9(6)
C73_1 C74_1 C75_1 C76_1 176.3(6)
C26_1 O26_1 C77_1 O32_1 -92.9(6)
C32_1 O32_1 C77_1 O26_1 93.9(6)
C34_1 C35_1 C81_1 C43_1 87.4(6)
C36_1 C35_1 C81_1 C43_1 -88.2(6)
C34_1 C35_1 C81_1 C82_1 -39.1(7)
C36_1 C35_1 C81_1 C82_1 145.3(5)
C44_1 C43_1 C81_1 C35_1 -94.2(6)
C42_1 C43_1 C81_1 C35_1 85.2(6)
C44_1 C43_1 C81_1 C82_1 32.0(7)
C42_1 C43_1 C81_1 C82_1 -148.7(5)
C35_1 C81_1 C82_1 C83_1 -176.5(4)
C43_1 C81_1 C82_1 C83_1 59.9(6)
C81_1 C82_1 C83_1 C84_1 -172.2(4)
C82_1 C83_1 C84_1 C85_1 167.6(5)
C83_1 C84_1 C85_1 C86_1 -171.1(5)
C36_1 O36_1 C87_1 O42_1 -98.7(5)
C42_1 O42_1 C87_1 O36_1 94.7(5)
C116_1 N111_1 C112_1 C113_1 -1.3(9)
N111_1 C112_1 C113_1 C114_1 3.2(9)
N111_1 C112_1 C113_1 C11_1 -174.9(5)
C12_1 C11_1 C113_1 C114_1 -110.5(7)
C16_1 C11_1 C113_1 C114_1 72.5(8)
C12_1 C11_1 C113_1 C112_1 67.5(7)
C16_1 C11_1 C113_1 C112_1 -109.5(6)
C112_1 C113_1 C114_1 C115_1 -2.3(10)
C11_1 C113_1 C114_1 C115_1 175.7(7)
C113_1 C114_1 C115_1 C116_1 -0.8(13)
C114_1 C115_1 C116_1 N111_1 3.0(14)
C112_1 N111_1 C116_1 C115_1 -1.9(12)
C126_1 N121_1 C122_1 C123_1 -0.7(10)
N121_1 C122_1 C123_1 C124_1 -0.3(10)
N121_1 C122_1 C123_1 C21_1 -178.1(6)
C22_1 C21_1 C123_1 C122_1 -114.4(7)
C26_1 C21_1 C123_1 C122_1 66.0(9)
C22_1 C21_1 C123_1 C124_1 68.0(8)
C26_1 C21_1 C123_1 C124_1 -111.7(7)
C122_1 C123_1 C124_1 C125_1 2.2(10)
C21_1 C123_1 C124_1 C125_1 180.0(6)
C123_1 C124_1 C125_1 C126_1 -3.0(11)
C124_1 C125_1 C126_1 N121_1 2.0(11)
C122_1 N121_1 C126_1 C125_1 -0.1(10)
C136_1 N131_1 C132_1 C133_1 1.3(9)
N131_1 C132_1 C133_1 C134_1 0.8(9)
N131_1 C132_1 C133_1 C31_1 176.6(6)
C36_1 C31_1 C133_1 C132_1 -66.7(7)
C32_1 C31_1 C133_1 C132_1 112.3(6)
C36_1 C31_1 C133_1 C134_1 108.8(7)
C32_1 C31_1 C133_1 C134_1 -72.2(8)
C132_1 C133_1 C134_1 C135_1 -3.2(9)
C31_1 C133_1 C134_1 C135_1 -178.8(6)
C133_1 C134_1 C135_1 C136_1 3.5(11)
C132_1 N131_1 C136_1 C135_1 -1.1(10)
C134_1 C135_1 C136_1 N131_1 -1.3(11)
C146_1 N141_1 C142_1 C143_1 0.8(8)
N141_1 C142_1 C143_1 C144_1 -0.9(7)
N141_1 C142_1 C143_1 C41_1 178.0(5)
C42_1 C41_1 C143_1 C142_1 111.1(6)
C46_1 C41_1 C143_1 C142_1 -68.8(6)
C42_1 C41_1 C143_1 C144_1 -70.0(7)
C46_1 C41_1 C143_1 C144_1 110.1(6)
C142_1 C143_1 C144_1 C145_1 0.4(8)
C41_1 C143_1 C144_1 C145_1 -178.6(5)
C143_1 C144_1 C145_1 C146_1 0.3(8)
C144_1 C145_1 C146_1 N141_1 -0.4(9)
C142_1 N141_1 C146_1 C145_1 -0.1(8)
C16_2 C11_2 C12_2 C13_2 -4.1(8)
C113_2 C11_2 C12_2 C13_2 175.7(5)
C16_2 C11_2 C12_2 O12_2 -179.7(4)
C113_2 C11_2 C12_2 O12_2 0.1(8)
C13_2 C12_2 O12_2 C57_2 79.2(6)
C11_2 C12_2 O12_2 C57_2 -105.1(5)
C11_2 C12_2 C13_2 C14_2 1.5(8)
O12_2 C12_2 C13_2 C14_2 176.9(4)
C11_2 C12_2 C13_2 C51_2 -179.7(5)
O12_2 C12_2 C13_2 C51_2 -4.3(7)
C12_2 C13_2 C14_2 C15_2 0.6(7)
C51_2 C13_2 C14_2 C15_2 -178.2(5)
C13_2 C14_2 C15_2 C16_2 0.1(7)
C13_2 C14_2 C15_2 C61_2 176.5(5)
C14_2 C15_2 C16_2 O16_2 178.4(4)
C61_2 C15_2 C16_2 O16_2 2.0(7)
C14_2 C15_2 C16_2 C11_2 -2.9(8)
C61_2 C15_2 C16_2 C11_2 -179.4(5)
C12_2 C11_2 C16_2 C15_2 4.8(8)
C113_2 C11_2 C16_2 C15_2 -175.0(5)
C12_2 C11_2 C16_2 O16_2 -176.5(5)
C113_2 C11_2 C16_2 O16_2 3.7(7)
C15_2 C16_2 O16_2 C67_2 -80.5(6)
C11_2 C16_2 O16_2 C67_2 100.8(5)
C26_2 C21_2 C22_2 C23_2 0.2(7)
C123_2 C21_2 C22_2 C23_2 178.5(5)
C26_2 C21_2 C22_2 O22_2 -176.7(4)
C123_2 C21_2 C22_2 O22_2 1.6(7)
C23_2 C22_2 O22_2 C67_2 76.0(6)
C21_2 C22_2 O22_2 C67_2 -107.0(5)
C21_2 C22_2 C23_2 C24_2 2.5(8)
O22_2 C22_2 C23_2 C24_2 179.3(4)
C21_2 C22_2 C23_2 C61_2 -178.0(5)
O22_2 C22_2 C23_2 C61_2 -1.2(7)
C22_2 C23_2 C24_2 C25_2 -2.9(7)
C61_2 C23_2 C24_2 C25_2 177.7(5)
C23_2 C24_2 C25_2 C26_2 0.3(8)
C23_2 C24_2 C25_2 C71_2 177.1(5)
C24_2 C25_2 C26_2 O26_2 -174.8(4)
C71_2 C25_2 C26_2 O26_2 8.5(7)
C24_2 C25_2 C26_2 C21_2 2.7(7)
C71_2 C25_2 C26_2 C21_2 -174.0(4)
C22_2 C21_2 C26_2 C25_2 -2.9(7)
C123_2 C21_2 C26_2 C25_2 178.8(5)
C22_2 C21_2 C26_2 O26_2 174.6(4)
C123_2 C21_2 C26_2 O26_2 -3.8(7)
C25_2 C26_2 O26_2 C77_2 -84.0(6)
C21_2 C26_2 O26_2 C77_2 98.5(5)
C36_2 C31_2 C32_2 O32_2 -178.3(4)
C133_2 C31_2 C32_2 O32_2 0.8(8)
C36_2 C31_2 C32_2 C33_2 -1.0(8)
C133_2 C31_2 C32_2 C33_2 178.1(5)
C31_2 C32_2 O32_2 C77_2 -95.9(6)
C33_2 C32_2 O32_2 C77_2 86.7(6)
C31_2 C32_2 C33_2 C34_2 -1.8(8)
O32_2 C32_2 C33_2 C34_2 175.4(4)
C31_2 C32_2 C33_2 C71_2 175.2(5)
O32_2 C32_2 C33_2 C71_2 -7.5(7)
C32_2 C33_2 C34_2 C35_2 1.7(7)
C71_2 C33_2 C34_2 C35_2 -175.3(5)
C33_2 C34_2 C35_2 C36_2 1.2(8)
C33_2 C34_2 C35_2 C81_2 179.6(5)
C34_2 C35_2 C36_2 C31_2 -4.3(8)
C81_2 C35_2 C36_2 C31_2 177.3(5)
C34_2 C35_2 C36_2 O36_2 178.2(4)
C81_2 C35_2 C36_2 O36_2 -0.2(8)
C32_2 C31_2 C36_2 C35_2 4.2(8)
C133_2 C31_2 C36_2 C35_2 -174.8(5)
C32_2 C31_2 C36_2 O36_2 -178.2(5)
C133_2 C31_2 C36_2 O36_2 2.7(8)
C35_2 C36_2 O36_2 C87_2 -75.9(6)
C31_2 C36_2 O36_2 C87_2 106.4(6)
C46_2 C41_2 C42_2 C43_2 -2.7(9)
C143_2 C41_2 C42_2 C43_2 174.8(5)
C46_2 C41_2 C42_2 O42_2 179.0(5)
C143_2 C41_2 C42_2 O42_2 -3.5(8)
C43_2 C42_2 O42_2 C87_2 77.5(6)
C41_2 C42_2 O42_2 C87_2 -104.1(6)
C41_2 C42_2 C43_2 C44_2 3.8(8)
O42_2 C42_2 C43_2 C44_2 -177.9(5)
C41_2 C42_2 C43_2 C81_2 -178.3(5)
O42_2 C42_2 C43_2 C81_2 -0.1(8)
C42_2 C43_2 C44_2 C45_2 -1.6(8)
C81_2 C43_2 C44_2 C45_2 -179.4(5)
C43_2 C44_2 C45_2 C46_2 -1.6(9)
C43_2 C44_2 C45_2 C51_2 173.7(5)
C44_2 C45_2 C46_2 O46_2 -177.8(5)
C51_2 C45_2 C46_2 O46_2 6.7(8)
C44_2 C45_2 C46_2 C41_2 2.8(9)
C51_2 C45_2 C46_2 C41_2 -172.7(5)
C42_2 C41_2 C46_2 O46_2 179.9(5)
C143_2 C41_2 C46_2 O46_2 2.4(8)
C42_2 C41_2 C46_2 C45_2 -0.8(9)
C143_2 C41_2 C46_2 C45_2 -178.2(5)
C45_2 C46_2 O46_2 C57_2 -85.0(7)
C41_2 C46_2 O46_2 C57_2 94.4(6)
C14_2 C13_2 C51_2 C45_2 93.8(6)
C12_2 C13_2 C51_2 C45_2 -85.0(6)
C14_2 C13_2 C51_2 C52_2 -33.3(6)
C12_2 C13_2 C51_2 C52_2 147.9(5)
C44_2 C45_2 C51_2 C13_2 -91.4(6)
C46_2 C45_2 C51_2 C13_2 83.9(6)
C44_2 C45_2 C51_2 C52_2 34.9(8)
C46_2 C45_2 C51_2 C52_2 -149.9(5)
C13_2 C51_2 C52_2 C53_2 -172.9(5)
C45_2 C51_2 C52_2 C53_2 62.8(6)
C51_2 C52_2 C53_2 C54_2 176.1(5)
C52_2 C53_2 C54_2 C55_2 176.1(5)
C53_2 C54_2 C55_2 C56_2 -177.4(6)
C46_2 O46_2 C57_2 O12_2 95.5(5)
C12_2 O12_2 C57_2 O46_2 -91.9(5)
C14_2 C15_2 C61_2 C23_2 -89.6(6)
C16_2 C15_2 C61_2 C23_2 86.6(6)
C14_2 C15_2 C61_2 C62_2 36.9(6)
C16_2 C15_2 C61_2 C62_2 -146.8(5)
C22_2 C23_2 C61_2 C15_2 -86.1(6)
C24_2 C23_2 C61_2 C15_2 93.4(6)
C22_2 C23_2 C61_2 C62_2 147.2(5)
C24_2 C23_2 C61_2 C62_2 -33.4(6)
C15_2 C61_2 C62_2 C63_2 176.0(4)
C23_2 C61_2 C62_2 C63_2 -59.8(5)
C61_2 C62_2 C63_2 C64_2 178.1(4)
C62_2 C63_2 C64_2 C65_2 -169.6(5)
C63_2 C64_2 C65_2 C66_2 170.3(5)
C16_2 O16_2 C67_2 O22_2 96.4(5)
C22_2 O22_2 C67_2 O16_2 -93.1(5)
C32_2 C33_2 C71_2 C72_2 149.9(5)
C34_2 C33_2 C71_2 C72_2 -33.1(7)
C32_2 C33_2 C71_2 C25_2 -81.8(6)
C34_2 C33_2 C71_2 C25_2 95.1(6)
C26_2 C25_2 C71_2 C33_2 81.8(6)
C24_2 C25_2 C71_2 C33_2 -94.9(6)
C26_2 C25_2 C71_2 C72_2 -151.5(5)
C24_2 C25_2 C71_2 C72_2 31.9(7)
C33_2 C71_2 C72_2 C73_2 -170.0(5)
C25_2 C71_2 C72_2 C73_2 66.5(6)
C71_2 C72_2 C73_2 C74_2 -165.2(5)
C72_2 C73_2 C74_2 C75_2 -58.4(7)
C73_2 C74_2 C75_2 C76_2 -179.5(6)
C32_2 O32_2 C77_2 O26_2 -91.9(5)
C26_2 O26_2 C77_2 O32_2 88.7(5)
C36_2 C35_2 C81_2 C43_2 88.0(6)
C34_2 C35_2 C81_2 C43_2 -90.3(6)
C36_2 C35_2 C81_2 C82_2 -144.6(5)
C34_2 C35_2 C81_2 C82_2 37.1(7)
C42_2 C43_2 C81_2 C35_2 -87.6(6)
C44_2 C43_2 C81_2 C35_2 90.1(6)
C42_2 C43_2 C81_2 C82_2 144.9(5)
C44_2 C43_2 C81_2 C82_2 -37.4(7)
C35_2 C81_2 C82_2 C83_2 173.4(4)
C43_2 C81_2 C82_2 C83_2 -61.2(6)
C81_2 C82_2 C83_2 C84_2 -177.7(4)
C82_2 C83_2 C84_2 C85_2 -177.3(5)
C83_2 C84_2 C85_2 C86_2 -65.0(7)
C36_2 O36_2 C87_2 O42_2 97.3(5)
C42_2 O42_2 C87_2 O36_2 -98.7(5)
C116_2 N111_2 C112_2 C113_2 0.0(11)
N111_2 C112_2 C113_2 C114_2 -1.7(10)
N111_2 C112_2 C113_2 C11_2 -178.4(6)
C12_2 C11_2 C113_2 C112_2 57.2(9)
C16_2 C11_2 C113_2 C112_2 -123.0(7)
C12_2 C11_2 C113_2 C114_2 -119.4(6)
C16_2 C11_2 C113_2 C114_2 60.4(8)
C112_2 C113_2 C114_2 C115_2 3.0(10)
C11_2 C113_2 C114_2 C115_2 179.9(6)
C113_2 C114_2 C115_2 C116_2 -2.2(12)
C114_2 C115_2 C116_2 N111_2 0.2(14)
C112_2 N111_2 C116_2 C115_2 0.9(14)
C126_2 N121_2 C122_2 C123_2 -1.1(8)
N121_2 C122_2 C123_2 C124_2 1.4(8)
N121_2 C122_2 C123_2 C21_2 179.6(5)
C22_2 C21_2 C123_2 C122_2 70.6(7)
C26_2 C21_2 C123_2 C122_2 -111.2(6)
C22_2 C21_2 C123_2 C124_2 -111.4(6)
C26_2 C21_2 C123_2 C124_2 66.8(6)
C122_2 C123_2 C124_2 C125_2 -0.1(7)
C21_2 C123_2 C124_2 C125_2 -178.2(5)
C123_2 C124_2 C125_2 C126_2 -1.5(8)
C122_2 N121_2 C126_2 C125_2 -0.7(8)
C124_2 C125_2 C126_2 N121_2 2.0(8)
C136_2 N131_2 C132_2 C133_2 -2.3(11)
N131_2 C132_2 C133_2 C134_2 -1.3(10)
N131_2 C132_2 C133_2 C31_2 173.3(6)
C32_2 C31_2 C133_2 C132_2 -74.9(8)
C36_2 C31_2 C133_2 C132_2 104.1(8)
C32_2 C31_2 C133_2 C134_2 99.5(7)
C36_2 C31_2 C133_2 C134_2 -81.5(8)
C132_2 C133_2 C134_2 C135_2 -0.4(13)
C31_2 C133_2 C134_2 C135_2 -175.3(8)
C133_2 C134_2 C135_2 C136_2 5.8(14)
C134_2 C135_2 C136_2 N131_2 -11.6(18)
C132_2 N131_2 C136_2 C135_2 10.2(17)
C146_2 N141_2 C142_2 C143_2 -0.9(9)
N141_2 C142_2 C143_2 C144_2 0.1(9)
N141_2 C142_2 C143_2 C41_2 174.9(5)
C42_2 C41_2 C143_2 C144_2 68.5(8)
C46_2 C41_2 C143_2 C144_2 -114.1(7)
C42_2 C41_2 C143_2 C142_2 -106.0(7)
C46_2 C41_2 C143_2 C142_2 71.4(8)
C142_2 C143_2 C144_2 C145_2 2.1(10)
C41_2 C143_2 C144_2 C145_2 -172.8(6)
C143_2 C144_2 C145_2 C146_2 -3.3(11)
C144_2 C145_2 C146_2 N141_2 2.5(11)
C142_2 N141_2 C146_2 C145_2 -0.5(11)
